data_1576944
loop_
_publ_author_name
'Ganzoni, Rudolf L. Z.'
'Kosar, Miroslav'
'Han, Yongqi'
'Vitale, Rosa Maria'
'Amodeo, Pietro'
'Li, Xiaoting'
'Zha, Zhonghua'
'Patej, Kacper J.'
'Kicin, Bilal'
'Strunden, Tadd&#xe4;us E N'
'Reichert, Lisa'
'G&#xf3;mez-Bouz&#xf3;, Ux&#xed;a'
'Perera, Themiya P.'
'Atz, Kenneth'
'Guba, Wolfgang'
'Bartelmus, Christian'
'Bigler, Raphael'
'Tosatti, Paolo'
'Bachmann, Stephan'
'Hua, Tian'
'Sykes, David A.'
'Veprintsev, Dmitry B.'
'Grether, Uwe'
'Carreira, Erick M.'

_publ_section_title
;
 Single-position ligand modifications tune CB<sub>2</sub>R activity by
 targeting the toggle switch.
;
_journal_issue 18
_journal_name_full 'Chemical science'
_journal_page_first 8976
_journal_page_last 8988
_journal_paper_doi 10.1039/d6sc00062b
_journal_volume 17
_journal_year 2026
_chemical_absolute_configuration ad
_chemical_formula_moiety 'C37 H32 F3 N3 O12'
_chemical_formula_sum 'C37 H32 F3 N3 O12'
_chemical_formula_weight 767.65
_space_group_crystal_system triclinic
_space_group_IT_number 1
_space_group_name_Hall 'P 1'
_space_group_name_H-M_alt 'P 1'
_atom_sites_solution_hydrogens geom
_atom_sites_solution_primary dual
_audit_creation_date 2024-09-10
_audit_creation_method
;
Olex2 1.5
(compiled 2024.02.16 svn.r378c4104 for OlexSys, GUI svn.r6928)
;
_audit_update_record
;
2025-05-13 deposited with the CCDC.	2026-03-09 downloaded from the CCDC.
;
_cell_angle_alpha 109.9170(10)
_cell_angle_beta 99.2180(10)
_cell_angle_gamma 92.2350(10)
_cell_formula_units_Z 2
_cell_length_a 7.01380(10)
_cell_length_b 14.10450(10)
_cell_length_c 19.1791(2)
_cell_measurement_reflns_used 36911
_cell_measurement_temperature 100.0(1)
_cell_measurement_theta_max 73.4780
_cell_measurement_theta_min 3.3130
_cell_volume 1751.82(4)
_computing_cell_refinement 'CrysAlisPro 1.171.43.120a (Rigaku OD, 2024)'
_computing_data_collection 'CrysAlisPro system (CCD 43.134a 64-bit (release 09-08-2024))'
_computing_data_reduction 'CrysAlisPro 1.171.43.120a (Rigaku OD, 2024)'
_computing_molecular_graphics 'Olex2 1.5 (Dolomanov et al., 2009)'
_computing_publication_material 'Olex2 1.5 (Dolomanov et al., 2009)'
_computing_structure_refinement 'SHELXL 2019/3 (Sheldrick, 2015)'
_computing_structure_solution 'SHELXT  (Sheldrick, 2015)'
_diffrn_ambient_environment N~2~
_diffrn_ambient_temperature 100.0(1)
_diffrn_detector 'Hybrid Pixel Array Detector'
_diffrn_detector_area_resol_mean 10.0000
_diffrn_detector_type 'HyPix-Arc 150'
_diffrn_measured_fraction_theta_full 0.995
_diffrn_measured_fraction_theta_max 0.961
_diffrn_measurement_details
;
List of Runs (angles in degrees, time in seconds):

  # Type    Start    End  Width  t~exp~   \w     \q     \k     \f   Frames
#--------------------------------------------------------------------------
  1  \w     36.00  61.00   0.50    0.15    --   68.02-125.00 150.00   50
  2  \w     67.00  92.00   0.50    0.15    --   68.02-125.00 150.00   50
  3  \w     26.00  65.00   0.50    0.15    --   68.02-125.00  90.00   78
  4  \w     31.00  83.00   0.50    0.15    --   68.02-125.00  30.00  104
  5  \w     26.00  58.00   0.50    0.15    --   68.02-125.00 -90.00   64
  6  \w     63.00  94.00   0.50    0.15    --   68.02-125.00 -90.00   62
  7  \w     37.00  96.00   0.50    0.15    --   70.58-125.00-150.00  118
  8  \w     36.00  64.00   0.50    0.15    --   70.58-125.00-120.00   56
  9  \w     38.00 104.00   0.50    0.60    --   77.99-125.00 -60.00  132
 10  \w     80.00 105.00   0.50    0.60    --   77.99-125.00 -90.00   50
 11  \w     41.00  67.00   0.50    0.60    --   77.99-125.00 -90.00   52
 12  \w     40.00 103.00   0.50    0.60    --   77.99-125.00   0.00  126
 13  \w     75.00 105.00   0.50    0.60    --   77.99-125.00  60.00   60
 14  \w     48.00  75.00   0.50    0.60    --   77.99-125.00  90.00   54
 15  \w     37.00 102.00   0.50    0.60    --   77.99-125.00 120.00  130
 16  \w     79.00 105.00   0.50    0.60    --   77.99-125.00  90.00   52
 17  \w     38.00  63.00   0.50    0.60    --   77.99-125.00  60.00   50
 18  \w     38.00 105.00   0.50    0.60    --   77.99-125.00 -30.00  134
 19  \w     80.00 105.00   0.50    0.60    --   77.99-125.00-180.00   50
 20  \w     38.00  64.00   0.50    0.60    --   77.99-125.00-180.00   52
 21  \w     30.00  74.00   0.50    0.15    --   68.02 -95.00-150.00   88
 22  \w     48.00 115.00   0.50    0.60    --   77.99   0.00 -60.00  134
 23  \w     75.00 100.00   0.50    0.15    --   70.00  75.00 -87.31   50
 24  \w     79.00 109.00   0.50    0.60    --   75.06  77.00 -30.68   60
 25  \w     60.00  85.00   0.50    0.15    --   54.00  72.00 -15.90   50
 26  \w     74.00 102.00   0.50    0.15    --   70.00  76.00  -0.71   56
 27  \w     69.00  94.00   0.50    0.15    --   62.00  71.00  54.71   50
 28  \w     69.00  94.00   0.50    0.15    --   62.00  70.00  74.08   50
 29  \w     66.00  91.00   0.50    0.15    --   58.00  69.00  13.38   50
 30  \w     66.00  91.00   0.50    0.15    --   58.00  69.00  51.96   50
 31  \w     69.00  94.00   0.50    0.15    --   62.00  71.00 127.84   50
 32  \w     68.00  93.00   0.50    0.15    --   62.00  72.00 152.09   50
 33  \w     61.00  86.00   0.50    0.15    --   54.00  70.00 169.22   50
 34  \w     72.00  97.00   0.50    0.15    --   62.00  61.00 106.52   50
 35  \w     78.00 122.00   0.50    0.60    --   77.99  15.00 150.00   88
 36  \w     31.00 103.00   0.50    0.15    --   68.02   0.00   0.00  144
 37  \w     68.00 103.00   0.50    0.60    --   77.99   0.00   0.00   70
 38  \w     41.00 105.00   0.50    0.60    --   77.99   0.00  60.00  128
 39  \w     46.00 109.00   0.50    0.60    --   77.99   0.00 120.00  126
 40  \w     67.00 117.00   0.50    0.60    --   75.06  25.00 -54.91  100
 41  \w     45.00 105.00   0.50    0.15    --   70.58   0.00 -90.00  120
 42  \w     64.00 106.00   0.50    0.15    --   68.02   0.00-150.00   84
 43  \w     34.00  93.00   0.50    0.15    --   70.58   0.00-180.00  118
 44  \w     41.00 104.00   0.50    0.60    --   77.99   0.00-120.00  126
 45  \w     50.00  75.00   0.50    0.15    --   42.00  69.00  -3.77   50
 46  \w     38.00  63.00   0.50    0.15    --   34.00  76.00 104.03   50
 47  \w     25.00  50.00   0.50    0.15    --   22.00  77.00  64.66   50
 48  \w      7.00  32.00   0.50    0.15    --    2.00  75.00 134.24   50
 49  \w     31.00  56.00   0.50    0.15    --   26.00  75.00 124.39   50
 50  \w     39.00  64.00   0.50    0.15    --   34.00  75.00  66.23   50
 51  \w     38.00  63.00   0.50    0.15    --   34.00  76.00 -57.45   50
 52  \w     25.00  50.00   0.50    0.15    --   22.00  77.00-122.51   50
 53  \w     33.00  58.00   0.50    0.15    --   30.00  77.00 -89.63   50
 54  \w     31.00  56.00   0.50    0.15    --   26.00  75.00 -98.03   50
 55  \w     47.00  72.00   0.50    0.15    --   42.00  74.00 -58.89   50
 56  \w     40.00  65.00   0.50    0.15    --   34.00  72.00-166.46   50
 57  \w     44.00  69.00   0.50    0.15    --   38.00  73.00 -28.48   50
 58  \w     53.00  78.00   0.50    0.15    --   46.00  71.00  46.67   50
 59  \w     52.00  77.00   0.50    0.15    --   46.00  72.00 126.17   50
 60  \w     48.00  73.00   0.50    0.15    --   42.00  73.00 159.62   50
 61  \w     28.00  53.00   0.50    0.15    --   22.00  73.00 174.33   50
 62  \w     39.00  64.00   0.50    0.15    --   34.00  74.00 139.29   50
 63  \w     45.00  70.00   0.50    0.15    --   38.00  70.00-126.26   50
 64  \w      2.00  27.00   0.50    0.15    --   10.00  95.00 -22.28   50
 65  \w     15.00  40.00   0.50    0.15    --   18.00  87.00 -54.37   50
 66  \w      7.00  32.00   0.50    0.15    --   14.00  93.00-126.88   50
 67  \w     16.00  42.00   0.50    0.15    --   18.00  85.00  23.90   52
 68  \w     13.00  38.00   0.50    0.15    --   18.00  90.00 144.11   50
 69  \w    -68.00 -34.00   0.50    0.60    --  -75.06 141.00  92.78   68
 70  \w    -84.00 -24.00   0.50    0.15    --  -66.13 125.00  30.00  120
 71  \w   -112.00 -72.00   0.50    0.60    --  -75.06 141.00  92.78   80
 72  \w    -65.00 -39.00   0.50    0.60    --  -75.06 139.00 -55.45   52
 73  \w    -93.00 -60.00   0.50    0.15    --  -66.13 125.00 -90.00   66
 74  \w   -111.00 -72.00   0.50    0.60    --  -75.06 139.00 -55.45   78
 75  \w    -91.00 -40.00   0.50    0.15    --  -66.13 125.00-150.00  102
 76  \w    -57.00 -26.00   0.50    0.15    --  -66.13 125.00-120.00   62
 77  \w    -52.00 -24.00   0.50    0.15    --  -66.13 125.00 -90.00   56
 78  \w    -82.00 -43.00   0.50    0.15    --  -66.13 125.00  60.00   78
 79  \w    -47.00 -22.00   0.50    0.15    --  -10.00 142.00 -61.15   50
 80  \w    -30.00  -2.00   0.50    0.15    --  -22.00 104.00-158.33   56
 81  \w    -93.00 -42.00   0.50    0.15    --  -66.13   0.00 -30.00  102
 82  \w   -107.00 -37.00   0.50    0.15    --  -69.29   0.00 -90.00  140
 83  \w    -59.00 -33.00   0.50    0.15    --  -30.00 -77.00 -61.53   52
 84  \w    -60.00 -34.00   0.50    0.15    --  -30.00 -76.00  -2.93   52
 85  \w    -72.00 -47.00   0.50    0.15    --  -42.00 -74.00-164.95   50
 86  \w    -72.00 -47.00   0.50    0.15    --  -42.00 -73.00-130.93   50
 87  \w    -71.00 -45.00   0.50    0.15    --  -42.00 -77.00   0.25   52
 88  \w    -84.00 -58.00   0.50    0.15    --  -50.00 -70.00 -95.42   52
 89  \w    -81.00 -56.00   0.50    0.15    --  -50.00 -72.00  -8.29   50
 90  \w    -75.00 -50.00   0.50    0.15    --  -42.00 -67.00  51.81   50
 91  \w    -82.00 -56.00   0.50    0.15    --  -50.00 -72.00  69.16   52
 92  \w    -69.00 -43.00   0.50    0.15    --  -38.00 -74.00 177.75   52
 93  \w    -81.00 -55.00   0.50    0.15    --  -46.00 -64.00 112.71   52
 94  \w   -119.00 -92.00   0.50    0.60    --  -75.06 -44.00 -71.66   54
 95  \w   -103.00 -78.00   0.50    0.15    --  -74.00 -76.00-170.03   50
 96  \w   -102.00 -77.00   0.50    0.15    --  -74.00 -77.00-176.47   50
 97  \w   -110.00 -80.00   0.50    0.60    --  -75.06 -75.00-112.28   60
 98  \w   -101.00 -74.00   0.50    0.15    --  -70.00 -77.00 -96.22   54
 99  \w    -97.00 -71.00   0.50    0.15    --  -66.00 -74.00 -81.44   52
100  \w   -103.00 -74.00   0.50    0.15    --  -70.00 -76.00 -43.89   58
101  \w   -105.00 -76.00   0.50    0.15    --  -70.00 -74.00-137.12   58
102  \w    -89.00 -63.00   0.50    0.15    --  -58.00 -74.00-160.86   52
103  \w   -105.00 -75.00   0.50    0.15    --  -70.00 -74.00  -1.67   60
104  \w   -103.00 -78.00   0.50    0.15    --  -74.00 -75.00  71.89   50
105  \w    -97.00 -71.00   0.50    0.15    --  -66.00 -74.00  40.00   52
106  \w   -109.00 -83.00   0.50    0.60    --  -75.06 -73.00 123.58   52
107  \w   -107.00 -80.00   0.50    0.60    --  -75.06 -75.00 175.67   54
108  \w    -96.00 -70.00   0.50    0.15    --  -66.00 -76.00 146.26   52
109  \w    -86.00 -60.00   0.50    0.15    --  -54.00 -72.00 178.03   52
110  \w    -84.00 -59.00   0.50    0.15    --  -54.00 -73.00 169.34   50
111  \w    -87.00 -61.00   0.50    0.15    --  -54.00 -71.00 157.44   52
112  \w    -90.00 -65.00   0.50    0.15    --  -58.00 -71.00  92.61   50
113  \w   -110.00 -80.00   0.50    0.15    --  -70.00 -66.00  19.90   60
114  \w    -85.00 -60.00   0.50    0.15    --  -54.00 -72.00-112.94   50
115  \w    -87.00 -61.00   0.50    0.15    --  -54.00 -72.00-135.95   52
116  \w   -109.00 -84.00   0.50    0.60    --  -75.06 -65.00-176.64   50
117  \w    -92.00 -67.00   0.50    0.15    --  -62.00 -73.00-153.70   50
118  \w   -102.00 -76.00   0.50    0.15    --  -66.00 -67.00-127.93   52
119  \w    -93.00 -67.00   0.50    0.15    --  -58.00 -64.00 -86.88   52
120  \w    -88.00 -62.00   0.50    0.15    --  -54.00 -65.00 -56.71   52
121  \w   -106.00 -81.00   0.50    0.15    --  -70.00 -64.00 -37.91   50
122  \w   -113.00 -82.00   0.50    0.15    --  -74.00 -65.00  47.89   62
123  \w   -111.00 -86.00   0.50    0.15    --  -70.00 -62.00 136.26   50
124  \w   -113.00 -84.00   0.50    0.60    --  -75.06 -64.00  84.96   58
125  \w   -114.00 -85.00   0.50    0.60    --  -75.06 -60.00  91.91   58
126  \w   -109.00 -79.00   0.50    0.15    --  -70.00 -65.00  63.99   60
127  \w   -115.00 -87.00   0.50    0.60    --  -75.06 -58.00-174.44   56
128  \w   -110.00 -85.00   0.50    0.60    --  -75.06 -60.00-179.26   50
;
_diffrn_measurement_device 'four-circle diffractometer'
_diffrn_measurement_device_type 'XtaLAB Synergy R, HyPix-Arc 150'
_diffrn_measurement_method '\w scans'
_diffrn_orient_matrix_type 'CrysAlisPro convention (1999,Acta A55,543-557)'
_diffrn_orient_matrix_UB_11 -0.1889222000
_diffrn_orient_matrix_UB_12 0.0150755000
_diffrn_orient_matrix_UB_13 -0.0466520000
_diffrn_orient_matrix_UB_21 0.0296814000
_diffrn_orient_matrix_UB_22 0.1143859000
_diffrn_orient_matrix_UB_23 0.0463060000
_diffrn_orient_matrix_UB_31 0.1159813000
_diffrn_orient_matrix_UB_32 0.0179885000
_diffrn_orient_matrix_UB_33 -0.0568873000
_diffrn_radiation_monochromator mirror
_diffrn_radiation_probe x-ray
_diffrn_radiation_type 'Cu K\a'
_diffrn_radiation_wavelength 1.54184
_diffrn_reflns_av_R_equivalents 0.0214
_diffrn_reflns_av_unetI/netI 0.0123
_diffrn_reflns_Laue_measured_fraction_full 0.995
_diffrn_reflns_Laue_measured_fraction_max 0.961
_diffrn_reflns_limit_h_max 8
_diffrn_reflns_limit_h_min -8
_diffrn_reflns_limit_k_max 17
_diffrn_reflns_limit_k_min -17
_diffrn_reflns_limit_l_max 23
_diffrn_reflns_limit_l_min -23
_diffrn_reflns_number 13737
_diffrn_reflns_point_group_measured_fraction_full 0.967
_diffrn_reflns_point_group_measured_fraction_max 0.913
_diffrn_reflns_theta_full 67.684
_diffrn_reflns_theta_max 74.847
_diffrn_reflns_theta_min 3.350
_diffrn_source 'Rotating-anode X-ray tube'
_diffrn_source_type 'PhotonJet R (Cu) X-ray Source'
_exptl_absorpt_coefficient_mu 1.028
_exptl_absorpt_correction_T_max 1.000
_exptl_absorpt_correction_T_min 0.760
_exptl_absorpt_correction_type gaussian
_exptl_absorpt_process_details
;
CrysAlisPro 1.171.43.120a (Rigaku Oxford Diffraction, 2024)
Numerical absorption correction based on gaussian integration over
a multifaceted crystal model
Empirical absorption correction using spherical harmonics,
implemented in SCALE3 ABSPACK scaling algorithm.
;
_exptl_crystal_colour 'clear colourless'
_exptl_crystal_colour_lustre clear
_exptl_crystal_colour_primary colourless
_exptl_crystal_density_diffrn 1.455
_exptl_crystal_description block
_exptl_crystal_F_000 796
_exptl_crystal_size_max 0.15
_exptl_crystal_size_mid 0.098
_exptl_crystal_size_min 0.031
_refine_diff_density_max 0.587
_refine_diff_density_min -0.238
_refine_diff_density_rms 0.037
_refine_ls_abs_structure_details
;
 Flack x determined using 5311 quotients [(I+)-(I-)]/[(I+)+(I-)]
 (Parsons, Flack and Wagner, Acta Cryst. B69 (2013) 249-259).
;
_refine_ls_abs_structure_Flack 0.03(5)
_refine_ls_extinction_method none
_refine_ls_goodness_of_fit_ref 1.019
_refine_ls_hydrogen_treatment constr
_refine_ls_matrix_type full
_refine_ls_number_parameters 1540
_refine_ls_number_reflns 13737
_refine_ls_number_restraints 4082
_refine_ls_restrained_S_all 0.960
_refine_ls_R_factor_all 0.0462
_refine_ls_R_factor_gt 0.0428
_refine_ls_shift/su_max 0.001
_refine_ls_shift/su_mean 0.000
_refine_ls_structure_factor_coef Fsqd
_refine_ls_weighting_details 'w=1/[\s^2^(Fo^2^)+(0.0776P)^2^+0.3767P] where P=(Fo^2^+2Fc^2^)/3'
_refine_ls_weighting_scheme calc
_refine_ls_wR_factor_gt 0.1171
_refine_ls_wR_factor_ref 0.1206
_reflns_Friedel_coverage 0.899
_reflns_Friedel_fraction_full 0.938
_reflns_Friedel_fraction_max 0.864
_reflns_number_gt 12772
_reflns_number_total 13737
_reflns_threshold_expression 'I > 2\s(I)'
_twin_special_details
;
Component 2 rotated by 8.7453\% 
around [-0.50 -0.13 -0.86] (reciprocal) or [-0.94 -0.20 -0.29] (direct)
Component 3 rotated by 18.0469\% 
around [0.61 0.32 -0.72] (reciprocal) or [0.99 0.12 -0.07] (direct)
;
_cod_data_source_file d6sc00062b2.cif
_cod_data_source_block ca090924_2_1_twin1_hklf4
_cod_depositor_comments 'Adding full bibliography for 1576944.cif.'
_cod_database_code 1576944
_shelx_shelxl_version_number 2019/3
_chemical_oxdiff_formula 'C37 H32 F3 N3 O12'
_shelx_space_group_comment
;
The symmetry employed for this shelxl refinement is uniquely defined
by the following loop, which should always be used as a source of
symmetry information in preference to the above space-group names.
They are only intended as comments.
;
_olex2_refinement_description
;
1. Twinned data refinement
 Scales: 0.978(4)
 0.013(3) 0.0094(18)
2. Fixed Uiso
 At 1.2 times of:
  All C(H) groups, All C(H,H) groups, All C(H,H,H,H) groups
 At 1.5 times of:
  All C(H,H,H) groups
3. Restrained distances
 C21A-C12A = C21A-C10B
 1.51 with sigma of 0.01
 C8D-C13D \\sim C11D-C10D \\sim C8C-C13C \\sim C9D-C8D \\sim C11C-C10C \\sim
C12C-C11C \\sim C12D-C11D
 \\sim C13C-C12C \\sim C9C-C8C \\sim C13D-C12D \\sim C9C-C10C \\sim C9D-C10D
 with sigma of 0.02
 O5C-C14C \\sim O5D-C14D
 with sigma of 0.02
 O4C-C8C \\sim O4D-C12D
 with sigma of 0.02
 O4C-C7C \\sim O4D-C7D
 with sigma of 0.02
 C8C-C11C \\sim C9D-C12D \\sim C8D-C11D \\sim C9C-C12C \\sim C13C-C10C \\sim
C13D-C10D
 with sigma of 0.02
 O3D-C7D \\sim O3C-C7C
 with sigma of 0.02
 C15C-C14C \\sim C15D-C14D
 with sigma of 0.02
 C7C-C4C \\sim C7D-C4D
 with sigma of 0.02
 O5D-C10D \\sim O5C-C10C
 with sigma of 0.02
 C4D-C3D \\sim C2D-C1D \\sim C3C-C2C \\sim C5D-C4D \\sim C2C-C1C \\sim C4C-C3C
\\sim C6C-C5C \\sim C5C-C4C
 \\sim C6D-C1D \\sim C3D-C2D \\sim C6C-C1C \\sim C6D-C5D
 with sigma of 0.02
 N1C-C1C \\sim N1D-C1D
 with sigma of 0.02
 O1D-N1D \\sim O1C-N1C \\sim O2D-N1D \\sim O2C-N1C
 with sigma of 0.02
 C9D-C11D \\sim C9C-C11C \\sim C8D-C12D \\sim C8C-C12C
 with sigma of 0.02
 O1C-O2C \\sim O1D-O2D
 with sigma of 0.02
 O6C-C14C \\sim O6D-C14D
 with sigma of 0.02
 C14D-C10D \\sim C10C-C14C
 with sigma of 0.02
 C7D-C3D \\sim C7C-C3C \\sim C7D-C5D \\sim C7C-C5C
 with sigma of 0.02
 C16C-C15C \\sim C18C-C17C \\sim C20D-C19D \\sim C20C-C15C \\sim C19D-C18D
\\sim C20D-C15D \\sim C17D-
 C16D \\sim C16D-C15D \\sim C19C-C18C \\sim C17C-C16C \\sim C18D-C17D \\sim
C20C-C19C
 with sigma of 0.02
 C4D-C1D \\sim C5D-C2D \\sim C6D-C3D \\sim C6C-C3C \\sim C4C-C1C \\sim C5C-C2C
 with sigma of 0.02
 N3C-C18C \\sim N3D-C18D
 with sigma of 0.02
 O8D-N3D \\sim O8C-N3C \\sim O7C-N3C \\sim O7D-N3D
 with sigma of 0.02
 C9A-C10A \\sim C13B-C12B \\sim C11A-C10A \\sim C12B-C11B \\sim C12A-C11A \\sim
C11B-C10B \\sim C13A-
 C12A \\sim C9B-C10B \\sim C8A-C13A \\sim C9B-C8B \\sim C9A-C8A \\sim C8B-C13B
 with sigma of 0.02
 O7C-O8C \\sim O7D-O8D
 with sigma of 0.02
 C19D-C16D \\sim C20D-C17D \\sim C19C-C16C \\sim C20C-C17C \\sim C18C-C15C
\\sim C18D-C15D
 with sigma of 0.02
 C21A-C12A \\sim C21A-C10B
 with sigma of 0.02
 O4A-C8A \\sim O4B-C8B
 with sigma of 0.02
 O5A-C10A \\sim O5B-C12B
 with sigma of 0.02
 O5A-C14A \\sim O5B-C14B
 with sigma of 0.02
 O4A-C7A \\sim O4B-C7B
 with sigma of 0.02
 O6A-C14A \\sim O6B-C14B
 with sigma of 0.02
 O3B-C7B \\sim O3A-C7A
 with sigma of 0.02
 C7B-C4B \\sim C7A-C4A
 with sigma of 0.02
 C15A-C14A \\sim C15B-C14B
 with sigma of 0.02
 C16A-C15A \\sim C18A-C17A \\sim C17B-C16B \\sim C20A-C15A \\sim C18B-C17B
\\sim C16B-C15B \\sim C20B-
 C19B \\sim C20B-C15B \\sim C19A-C18A \\sim C17A-C16A \\sim C19B-C18B \\sim
C20A-C19A
 with sigma of 0.02
 N1B-C1B \\sim N1A-C1A
 with sigma of 0.02
 N3B-C18B \\sim N3A-C18A
 with sigma of 0.02
 C4A-C3A \\sim C2A-C1A \\sim C3B-C2B \\sim C5A-C4A \\sim C2B-C1B \\sim C4B-C3B
\\sim C6B-C5B \\sim C5B-C4B
 \\sim C6A-C1A \\sim C3A-C2A \\sim C6B-C1B \\sim C6A-C5A
 with sigma of 0.02
 O7B-N3B \\sim O7A-N3A \\sim O8B-N3B \\sim O8A-N3A
 with sigma of 0.02
 O7A-O8A \\sim O7B-O8B
 with sigma of 0.02
 O1A-O2A \\sim O1B-O2B
 with sigma of 0.02
 O2A-N1A \\sim O1B-N1B \\sim O2B-N1B \\sim O1A-N1A
 with sigma of 0.02
 C9A-C13A \\sim C9B-C13B \\sim C12A-C10A \\sim C12B-C10B
 with sigma of 0.02
 C9A-C12A \\sim C8B-C11B \\sim C8A-C11A \\sim C9B-C12B \\sim C13A-C10A \\sim
C13B-C10B
 with sigma of 0.02
 N3B-C19B \\sim N3A-C19A \\sim N3A-C17A \\sim N3B-C17B
 with sigma of 0.02
 C20A-C14A \\sim C20B-C14B \\sim C16B-C14B \\sim C16A-C14A
 with sigma of 0.02
 C20B-C17B \\sim C20A-C17A \\sim C19A-C16A \\sim C19B-C16B \\sim C18A-C15A
\\sim C18B-C15B
 with sigma of 0.02
 N1D-C2D \\sim N1C-C2C \\sim N1D-C6D \\sim N1C-C6C
 with sigma of 0.02
 C27C-C26C \\sim C27D-C26C \\sim C28C-C27C \\sim C28D-C27D \\sim C29D-C28D
\\sim C29C-C28C \\sim C30D-
 C29D \\sim C30C-C29C
 with sigma of 0.02
 C26C-C28C \\sim C27C-C29C \\sim C28C-C30C \\sim C26C-C28D \\sim C27D-C29D
\\sim C28D-C30D
 with sigma of 0.02
 O9C-C30D \\sim O9C-C30C
 with sigma of 0.02
4. Restrained planarity
 O5D, C10D, C9D, C8D, C12D, C11D, C13D, O4D
 with sigma of 0.02
 O5C, C8C, C9C, C10C, C11C, C12C, C13C, O4C
 with sigma of 0.02
 C8A, C9A, C10A, C11A, C12A, C13A, O5A, O4A
 with sigma of 0.1
 C14C, O5C, C15C, O6C
 with sigma of 0.1
 C14D, O6D, O5D, C15D
 with sigma of 0.1
 N3C, C18C, C20C, C15C, C19C, C16C, C17C, C14C
 with sigma of 0.1
 C7C, C4C, O3C, O4C
 with sigma of 0.1
 C7C, C1C, C2C, C3C, C4C, C5C, C6C, N1C
 with sigma of 0.1
 N3D, C16D, C14D, C20D, C17D, C19D, C15D, C18D
 with sigma of 0.1
 C10B, C11B, C12B, C13B, C8B, C9B, O4B, O5B
 with sigma of 0.1
 C7D, O4D, O3D, C4D
 with sigma of 0.1
 C7D, C4D, C3D, C2D, C1D, C6D, C5D, N1D
 with sigma of 0.1
 C1A, C2A, C3A, C4A, C5A, C6A, C7A, N1A
 with sigma of 0.1
 N1B, C1B, C2B, C3B, C4B, C5B, C6B, C7B
 with sigma of 0.1
 O5A, C14A, O6A, C15A
 with sigma of 0.1
 O5B, C14B, O6B, C15B
 with sigma of 0.1
 C14A, C15A, C16A, C17A, C18A, C19A, C20A, N3A
 with sigma of 0.1
 C14B, C15B, C16B, C18B, C19B, C20B, C17B, N3B
 with sigma of 0.1
 C4B, C7B, O4B, O3B
 with sigma of 0.1
 C4A, C7A, O3A, O4A
 with sigma of 0.1
5. Uiso/Uaniso restraints and constraints
C12D \\sim C1C \\sim C5D \\sim F1C \\sim O7D \\sim C25C \\sim C6C \\sim C24C
\\sim N3D \\sim F2C \\sim C20C \\sim F3C \\sim O10C \\sim C21C \\sim C17D \\sim
C26C \\sim C36C \\sim C12C \\sim O1C \\sim C22C \\sim C31C \\sim C23C \\sim C5C
\\sim C8D \\sim C16D \\sim C27C \\sim C19C \\sim C11C \\sim C6D \\sim C13C
\\sim C37C \\sim C13D \\sim C18D \\sim C9D \\sim N1C \\sim C28C \\sim O7C \\sim
C10C \\sim O1D \\sim C8C \\sim N2C \\sim C10D \\sim C16C \\sim C29C \\sim C3C
\\sim C9C \\sim C3D \\sim O5C \\sim C20D \\sim O4C \\sim C32C \\sim C11D \\sim
C17C \\sim O4D \\sim C2C \\sim O5D \\sim C2D \\sim C30C \\sim C19D \\sim C14C
\\sim C33C \\sim C7C \\sim C18C \\sim C7D \\sim C1D \\sim C14D \\sim C34C \\sim
O9C \\sim N3C \\sim C15C \\sim N1D \\sim O6C \\sim C35C \\sim O3C \\sim O8C
\\sim C4C \\sim O2C \\sim O3D \\sim O2D \\sim C4D \\sim O8D \\sim O6D \\sim
O11C \\sim C15D \\sim O12C \\sim C27D \\sim C28D \\sim C29D \\sim C30D: within
2A with sigma of 0.04 and sigma for terminal atoms of 0.08 within 2A
O1A \\sim C12A \\sim C18A \\sim O2A \\sim C14B \\sim N1A \\sim C17B \\sim C1A
\\sim C9B \\sim C2A \\sim N3A \\sim C3A \\sim C16B \\sim C4A \\sim C10A \\sim
C5A \\sim C13B \\sim C6A \\sim C11B \\sim O1B \\sim O7A \\sim O2B \\sim C16A
\\sim N1B \\sim C20A \\sim C1B \\sim C19B \\sim C2B \\sim O8B \\sim C3B \\sim
C11A \\sim C4B \\sim C13A \\sim C5B \\sim C10B \\sim C6B \\sim C12B \\sim O3A
\\sim O5B \\sim O4A \\sim O6B \\sim C7A \\sim O8A \\sim C8A \\sim C15A \\sim
C8B \\sim C17A \\sim O4B \\sim C19A \\sim O3B \\sim C15B \\sim C7B \\sim C18B
\\sim C21A \\sim C20B \\sim O5A \\sim N3B \\sim O6A \\sim O7B \\sim C9A \\sim
C14A: within 2A with sigma of 0.04 and sigma for terminal atoms of 0.08 within
2A
Uanis(O3A) = Uanis(O3B)
Uanis(C20A) = Uanis(C20B)
Uanis(C28C) = Uanis(C28D)
Uanis(C27C) = Uanis(C27D)
Uanis(C29C) = Uanis(C29D)
Uanis(C30C) = Uanis(C30D)
6. Rigid body (RIGU) restrains
 C8D, C1D, C20D, C1C, O8D, C5D, C2D, F1C, C35C, O7D, C3C, C25C, C17C, C6C,
 C33C, C24C, N3C, N3D, O2C, F2C, C16C, C20C, C3D, F3C, C32C, O10C, C2C, C21C,
 C19D, C17D, C18C, C26C, C34C, C36C, N1D, C12C, O8C, O1C, O2D, C22C, O11C, C31C,
  C29C, C23C, C9C, C5C, O5C, C27C, O4C, C16D, C11D, C11C, O4D, C19C, O5D, C13C,
 C30C, C6D, C14C, C13D, C7C, C37C, C7D, C9D, C14D, C18D, O9C, C28C, C15C, N1C,
 O6C, C10C, O3C, O7C, C4C, C8C, O3D, O1D, C4D, C12D, O6D, N2C, C15D, C10D, O12C,
  C27D, C28D, C29D, C30D
 with sigma for 1-2 distances of 0.004 and sigma for 1-3 distances of 0.004
 O1A, C12A, C18A, O2A, C14B, N1A, C17B, C1A, C9B, C2A, N3A, C3A, C16B, C4A,
 C10A, C5A, C13B, C6A, C11B, O1B, O7A, O2B, C16A, N1B, C20A, C1B, C19B, C2B,
 O8B, C3B, C11A, C4B, C13A, C5B, C10B, C6B, C12B, O3A, O5B, O4A, O6B, C7A, O8A,
 C8A, C15A, C8B, C17A, O4B, C19A, O3B, C15B, C7B, C18B, C21A, C20B, O5A, N3B,
 O6A, O7B, C9A, C14A
 with sigma for 1-2 distances of 0.004 and sigma for 1-3 distances of 0.004
7. Others
 Sof(O1B)=Sof(C13B)=Sof(H13B)=Sof(C8B)=Sof(O2B)=Sof(O4B)=Sof(N1B)=Sof(C10B)=
 Sof(C1B)=Sof(O3B)=Sof(C2B)=Sof(H2B)=Sof(C7B)=Sof(C3B)=Sof(H3B)=Sof(C9B)=
 Sof(H9B)=Sof(C4B)=Sof(C12B)=Sof(C5B)=Sof(H5B)=Sof(C6B)=Sof(H6B)=Sof(C11B)=
 Sof(H11B)=Sof(O5B)=Sof(C14B)=Sof(O6B)=Sof(C15B)=Sof(C16B)=Sof(H16B)=Sof(C18B)=
 Sof(C19B)=Sof(H19B)=Sof(C20B)=Sof(H20B)=Sof(C17B)=Sof(H17B)=Sof(N3B)=Sof(O8B)=
 Sof(O7B)=1-FVAR(1)
 Sof(O1A)=Sof(O2A)=Sof(O3A)=Sof(O4A)=Sof(O5A)=Sof(O6A)=Sof(O7A)=Sof(O8A)=
 Sof(N1A)=Sof(N3A)=Sof(C1A)=Sof(C2A)=Sof(H2A)=Sof(C3A)=Sof(H3A)=Sof(C4A)=
 Sof(C5A)=Sof(H5A)=Sof(C6A)=Sof(H6A)=Sof(C7A)=Sof(C8A)=Sof(C9A)=Sof(H9A)=
 Sof(C10A)=Sof(C11A)=Sof(H11A)=Sof(C12A)=Sof(C13A)=Sof(H13A)=Sof(C14A)=
 Sof(C15A)=Sof(C16A)=Sof(H16A)=Sof(C17A)=Sof(H17A)=Sof(C18A)=Sof(C19A)=
 Sof(H19A)=Sof(C20A)=Sof(H20A)=FVAR(1)
 Sof(O6D)=Sof(C13D)=Sof(H13D)=Sof(C9D)=Sof(H9D)=Sof(O7D)=Sof(C20D)=Sof(H20D)=
 Sof(O8D)=Sof(C8D)=Sof(N3D)=Sof(C19D)=Sof(H19D)=Sof(C14D)=Sof(O5D)=Sof(C15D)=
 Sof(C10D)=Sof(C16D)=Sof(H16D)=Sof(C12D)=Sof(C17D)=Sof(H17D)=Sof(C18D)=
 Sof(C11D)=Sof(H11D)=Sof(O4D)=Sof(C7D)=Sof(O3D)=Sof(C4D)=Sof(C3D)=Sof(H3D)=
 Sof(C2D)=Sof(H2D)=Sof(C1D)=Sof(N1D)=Sof(O1D)=Sof(O2D)=Sof(C6D)=Sof(H6D)=
 Sof(C5D)=Sof(H5D)=1-FVAR(2)
 Sof(O1C)=Sof(O2C)=Sof(O3C)=Sof(O4C)=Sof(O5C)=Sof(O6C)=Sof(O7C)=Sof(O8C)=
 Sof(N1C)=Sof(N3C)=Sof(C1C)=Sof(C2C)=Sof(H2C)=Sof(C3C)=Sof(H3C)=Sof(C4C)=
 Sof(C5C)=Sof(H5C)=Sof(C6C)=Sof(H6C)=Sof(C7C)=Sof(C8C)=Sof(C9C)=Sof(H9C)=
 Sof(C10C)=Sof(C11C)=Sof(H11C)=Sof(C12C)=Sof(C13C)=Sof(H13C)=Sof(C14C)=
 Sof(C15C)=Sof(C16C)=Sof(H16C)=Sof(C17C)=Sof(H17C)=Sof(C18C)=Sof(C19C)=
 Sof(H19C)=Sof(C20C)=Sof(H20C)=FVAR(2)
 Sof(H26C)=Sof(H26D)=Sof(C28D)=Sof(H28C)=Sof(H28D)=Sof(C27D)=Sof(H27C)=
 Sof(H27D)=Sof(C29D)=Sof(H29C)=Sof(H29D)=Sof(C30D)=Sof(H30C)=Sof(H30D)=1-FVAR(3)
 Sof(H26A)=Sof(H26B)=Sof(C27C)=Sof(H27A)=Sof(H27B)=Sof(C28C)=Sof(H28A)=
 Sof(H28B)=Sof(C29C)=Sof(H29A)=Sof(H29B)=Sof(C30C)=Sof(H30A)=Sof(H30B)=FVAR(3)
8.a Ternary CH refined with riding coordinates:
 C24A(H24A), C24C(H24C)
8.b Secondary CH2 refined with riding coordinates:
 C26A(H26E,H26F), C27A(H27E,H27F), C28A(H28E,H28F), C29A(H29E,H29F), C30A(H30E,
 H30F), C26C(H26A,H26B), C26C(H26C,H26D), C27C(H27A,H27B), C28C(H28A,H28B),
 C29C(H29A,H29B), C30C(H30A,H30B), C28D(H28C,H28D), C27D(H27C,H27D), C29D(H29C,
 H29D), C30D(H30C,H30D)
8.c Aromatic/amide H refined with riding coordinates:
 C2A(H2A), C3A(H3A), C5A(H5A), C6A(H6A), C9A(H9A), C11A(H11A), C13A(H13A),
 C16A(H16A), C17A(H17A), C19A(H19A), C20A(H20A), C33A(H33A), C34A(H34A),
 C36A(H36A), C37A(H37A), C2C(H2C), C3C(H3C), C5C(H5C), C6C(H6C), C9C(H9C),
 C11C(H11C), C13C(H13C), C16C(H16C), C17C(H17C), C19C(H19C), C20C(H20C),
 C33C(H33C), C34C(H34C), C36C(H36C), C37C(H37C), C13B(H13B), C2B(H2B), C3B(H3B),
  C9B(H9B), C5B(H5B), C6B(H6B), C11B(H11B), C16B(H16B), C19B(H19B), C20B(H20B),
 C17B(H17B), C13D(H13D), C9D(H9D), C20D(H20D), C19D(H19D), C16D(H16D),
 C17D(H17D), C11D(H11D), C3D(H3D), C2D(H2D), C6D(H6D), C5D(H5D)
8.d Idealised Me refined as rotating group:
 C22A(H22D,H22E,H22F), C23A(H23D,H23E,H23F), C22C(H22A,H22B,H22C), C23C(H23A,
 H23B,H23C)
;
_olex2_date_sample_data_collection 2024-09-09
_olex2_date_sample_submission 2024-09-09
_olex2_submission_original_sample_id ca090924_2_1
_olex2_submission_special_instructions 'No special instructions were received'
_oxdiff_exptl_absorpt_empirical_details
;
Empirical correction (ABSPACK) includes:
- Absorption correction using spherical harmonics
- Frame scaling
;
_oxdiff_exptl_absorpt_empirical_full_max 2.997
_oxdiff_exptl_absorpt_empirical_full_min 0.550
_oxdiff_twin_integration_method simultaneous
_oxdiff_twin_items 3

loop_
_space_group_symop_operation_xyz
'x, y, z'

loop_
_atom_site_label
_atom_site_type_symbol
_atom_site_fract_x
_atom_site_fract_y
_atom_site_fract_z
_atom_site_U_iso_or_equiv
_atom_site_adp_type
_atom_site_occupancy
_atom_site_site_symmetry_order
_atom_site_calc_flag
_atom_site_refinement_flags_posn
_atom_site_refinement_flags_adp
_atom_site_refinement_flags_occupancy
_atom_site_disorder_assembly
_atom_site_disorder_group
F1A F 0.6667(5) 0.2479(2) 0.1122(2) 0.0980(12) Uani 1 1 d . . . . .
F2A F 0.7958(4) 0.1405(3) 0.03170(18) 0.0917(11) Uani 1 1 d . . . . .
F3A F 0.5133(3) 0.10336(17) 0.04865(13) 0.0510(5) Uani 1 1 d . . . . .
O1A O 0.4615(13) 0.7668(7) 0.6671(4) 0.0609(19) Uani 0.534(5) 1 d D U P A 1
O2A O 0.2275(18) 0.7903(10) 0.5880(6) 0.071(3) Uani 0.534(5) 1 d D U P A 1
O3A O 0.5949(9) 0.4805(6) 0.2873(3) 0.0761(16) Uani 0.534(5) 1 d D U P A 1
O4A O 0.8481(8) 0.4669(4) 0.3690(3) 0.0429(12) Uani 0.534(5) 1 d D U P A 1
O5A O 1.2872(9) 0.4849(6) 0.2066(4) 0.0385(15) Uani 0.534(5) 1 d D U P A 1
O6A O 1.0487(13) 0.4954(7) 0.1166(5) 0.0520(17) Uani 0.534(5) 1 d D U P A 1
O7A O 1.761(3) 0.6973(11) -0.0182(10) 0.054(3) Uani 0.534(5) 1 d D U P A 1
O8A O 1.952(3) 0.738(3) 0.0908(13) 0.076(7) Uani 0.534(5) 1 d D U P A 1
O9A O 0.3224(3) -0.08474(17) 0.31083(13) 0.0353(5) Uani 1 1 d . . . . .
O10A O 0.3011(4) -0.1944(2) 0.37186(17) 0.0511(7) Uani 1 1 d . . . . .
O11A O 0.1182(6) 0.2979(3) 0.6132(2) 0.0781(11) Uani 1 1 d . . . . .
O12A O 0.1517(5) 0.2020(3) 0.68146(17) 0.0784(11) Uani 1 1 d . . . . .
N1A N 0.3765(17) 0.7528(12) 0.6033(6) 0.043(2) Uani 0.534(5) 1 d D U P A 1
N2A N 0.1544(5) 0.2170(3) 0.62227(19) 0.0570(9) Uani 1 1 d . . . . .
N3A N 1.799(3) 0.702(2) 0.0486(12) 0.042(4) Uani 0.534(5) 1 d D U P A 1
C1A C 0.460(2) 0.6850(12) 0.5414(9) 0.034(4) Uani 0.534(5) 1 d D U P A 1
C2A C 0.359(3) 0.6667(15) 0.4691(10) 0.033(3) Uani 0.534(5) 1 d D U P A 1
H2A H 0.241048 0.695571 0.461456 0.040 Uiso 0.534(5) 1 calc R U P A 1
C3A C 0.4337(18) 0.6050(12) 0.4072(7) 0.033(2) Uani 0.534(5) 1 d D U P A 1
H3A H 0.366922 0.591552 0.357082 0.039 Uiso 0.534(5) 1 calc R U P A 1
C4A C 0.6057(14) 0.5644(7) 0.4204(5) 0.0299(17) Uani 0.534(5) 1 d D U P A 1
C5A C 0.7048(12) 0.5840(6) 0.4925(7) 0.0289(18) Uani 0.534(5) 1 d D U P A 1
H5A H 0.823922 0.556053 0.500315 0.035 Uiso 0.534(5) 1 calc R U P A 1
C6A C 0.632(2) 0.6445(11) 0.5538(7) 0.034(3) Uani 0.534(5) 1 d D U P A 1
H6A H 0.699301 0.657845 0.603752 0.040 Uiso 0.534(5) 1 calc R U P A 1
C7A C 0.6771(13) 0.4995(6) 0.3504(5) 0.0364(17) Uani 0.534(5) 1 d D U P A 1
C8A C 0.9374(10) 0.4181(4) 0.3073(4) 0.0354(13) Uani 0.534(5) 1 d D U P A 1
C9A C 1.0549(10) 0.4774(5) 0.2839(4) 0.0379(14) Uani 0.534(5) 1 d D U P A 1
H9A H 1.065703 0.549316 0.305077 0.046 Uiso 0.534(5) 1 calc R U P A 1
C10A C 1.1558(11) 0.4279(6) 0.2284(4) 0.0364(17) Uani 0.534(5) 1 d D U P A 1
C11A C 1.1432(16) 0.3240(8) 0.1969(6) 0.033(2) Uani 0.534(5) 1 d D U P A 1
H11A H 1.216148 0.291618 0.159308 0.040 Uiso 0.534(5) 1 calc R U P A 1
C12A C 1.0212(15) 0.2679(6) 0.2217(5) 0.031(2) Uani 0.534(5) 1 d D U P A 1
C13A C 0.9186(11) 0.3144(5) 0.2771(4) 0.0347(15) Uani 0.534(5) 1 d D U P A 1
H13A H 0.836284 0.275348 0.294182 0.042 Uiso 0.534(5) 1 calc R U P A 1
C14A C 1.2156(15) 0.5110(8) 0.1475(7) 0.035(2) Uani 0.534(5) 1 d D U P A 1
C15A C 1.3751(16) 0.5626(8) 0.1240(6) 0.027(2) Uani 0.534(5) 1 d D U P A 1
C16A C 1.3276(18) 0.5830(13) 0.0584(7) 0.034(3) Uani 0.534(5) 1 d D U P A 1
H16A H 1.197854 0.567791 0.031162 0.040 Uiso 0.534(5) 1 calc R U P A 1
C17A C 1.468(2) 0.6256(18) 0.0321(10) 0.039(3) Uani 0.534(5) 1 d D U P A 1
H17A H 1.439393 0.636270 -0.014633 0.046 Uiso 0.534(5) 1 calc R U P A 1
C18A C 1.652(2) 0.652(2) 0.0754(13) 0.030(3) Uani 0.534(5) 1 d D U P A 1
C19A C 1.703(2) 0.636(2) 0.1415(11) 0.032(3) Uani 0.534(5) 1 d D U P A 1
H19A H 1.830487 0.655320 0.170156 0.038 Uiso 0.534(5) 1 calc R U P A 1
C20A C 1.5610(16) 0.5886(14) 0.1658(7) 0.0312(17) Uani 0.534(5) 1 d D U P A 1
H20A H 1.592697 0.574562 0.211100 0.037 Uiso 0.534(5) 1 calc R U P A 1
C21A C 0.9889(5) 0.1551(3) 0.18472(19) 0.0406(7) Uani 1 1 d D U . . .
C22A C 1.0394(6) 0.1208(4) 0.2537(2) 0.0539(10) Uani 1 1 d . . . . .
H22D H 1.169255 0.151518 0.281739 0.081 Uiso 1 1 calc R U . . .
H22E H 1.036858 0.046800 0.236182 0.081 Uiso 1 1 calc R U . . .
H22F H 0.943994 0.142445 0.286617 0.081 Uiso 1 1 calc R U . . .
C23A C 1.1367(5) 0.1169(3) 0.1332(2) 0.0498(9) Uani 1 1 d . . . . .
H23D H 1.108606 0.138410 0.089488 0.075 Uiso 1 1 calc R U . . .
H23E H 1.128222 0.042726 0.116072 0.075 Uiso 1 1 calc R U . . .
H23F H 1.267833 0.145132 0.161255 0.075 Uiso 1 1 calc R U . . .
C24A C 0.7766(5) 0.1075(2) 0.14428(18) 0.0367(7) Uani 1 1 d . . . . .
H24A H 0.693862 0.125708 0.183898 0.044 Uiso 1 1 calc R U . . .
C25A C 0.6906(6) 0.1492(3) 0.0844(2) 0.0513(9) Uani 1 1 d . . . . .
C26A C 0.7569(5) -0.0097(3) 0.10956(19) 0.0377(7) Uani 1 1 d . . . . .
H26E H 0.771637 -0.029611 0.056113 0.045 Uiso 1 1 calc R U . . .
H26F H 0.865102 -0.034724 0.136171 0.045 Uiso 1 1 calc R U . . .
C27A C 0.5656(5) -0.0627(2) 0.11276(19) 0.0369(7) Uani 1 1 d . . . . .
H27E H 0.458307 -0.025295 0.098693 0.044 Uiso 1 1 calc R U . . .
H27F H 0.547090 -0.131646 0.074114 0.044 Uiso 1 1 calc R U . . .
C28A C 0.5476(5) -0.0722(2) 0.18832(19) 0.0362(7) Uani 1 1 d . . . . .
H28E H 0.657878 -0.105957 0.204973 0.043 Uiso 1 1 calc R U . . .
H28F H 0.552082 -0.003870 0.226815 0.043 Uiso 1 1 calc R U . . .
C29A C 0.3573(5) -0.1336(2) 0.18087(19) 0.0361(7) Uani 1 1 d . . . . .
H29E H 0.249964 -0.091443 0.175821 0.043 Uiso 1 1 calc R U . . .
H29F H 0.339238 -0.193093 0.133552 0.043 Uiso 1 1 calc R U . . .
C30A C 0.3393(5) -0.1706(2) 0.2445(2) 0.0384(7) Uani 1 1 d . . . . .
H30E H 0.223231 -0.220222 0.230049 0.046 Uiso 1 1 calc R U . . .
H30F H 0.455065 -0.204711 0.255558 0.046 Uiso 1 1 calc R U . . .
C31A C 0.2992(4) -0.1092(3) 0.3710(2) 0.0360(7) Uani 1 1 d . . . . .
C32A C 0.2685(4) -0.0211(3) 0.43580(19) 0.0352(7) Uani 1 1 d . . . . .
C33A C 0.2553(5) -0.0369(3) 0.5028(2) 0.0424(8) Uani 1 1 d . . . . .
H33A H 0.269294 -0.102212 0.505805 0.051 Uiso 1 1 calc R U . . .
C34A C 0.2223(5) 0.0410(3) 0.5647(2) 0.0458(9) Uani 1 1 d . . . . .
H34A H 0.214742 0.030604 0.610657 0.055 Uiso 1 1 calc R U . . .
C35A C 0.2003(5) 0.1351(3) 0.5584(2) 0.0445(8) Uani 1 1 d . . . . .
C36A C 0.2128(5) 0.1534(3) 0.4924(2) 0.0399(8) Uani 1 1 d . . . . .
H36A H 0.196676 0.218576 0.489501 0.048 Uiso 1 1 calc R U . . .
C37A C 0.2491(5) 0.0748(3) 0.43121(18) 0.0352(7) Uani 1 1 d . . . . .
H37A H 0.260873 0.085906 0.385886 0.042 Uiso 1 1 calc R U . . .
F1C F -0.0716(5) 0.7774(2) 0.7247(2) 0.1015(12) Uani 1 1 d . U . . .
F2C F -0.1673(4) 0.9030(3) 0.8099(2) 0.0998(11) Uani 1 1 d . U . . .
F3C F -0.0377(6) 0.9262(3) 0.72387(16) 0.0962(11) Uani 1 1 d . U . . .
O1C O 0.5721(16) 0.2040(7) 0.3332(6) 0.0548(18) Uani 0.731(6) 1 d D U P B 1
O2C O 0.8327(15) 0.2362(10) 0.4197(7) 0.061(3) Uani 0.731(6) 1 d D U P B 1
O3C O 0.0927(10) 0.5333(6) 0.5867(3) 0.0687(18) Uani 0.731(6) 1 d D U P B 1
O4C O 0.3158(9) 0.5132(6) 0.6774(3) 0.0414(15) Uani 0.731(6) 1 d D U P B 1
O5C O -0.2096(7) 0.5034(3) 0.8108(2) 0.0436(12) Uani 0.731(6) 1 d D U P B 1
O6C O -0.0088(6) 0.4997(4) 0.9121(3) 0.0617(13) Uani 0.731(6) 1 d D U P B 1
O7C O -0.7735(11) 0.2805(7) 1.0086(4) 0.082(2) Uani 0.731(6) 1 d D U P B 1
O8C O -0.9494(13) 0.2587(7) 0.9010(5) 0.0635(18) Uani 0.731(6) 1 d D U P B 1
O9C O 0.6872(4) 1.0832(2) 0.67279(17) 0.0524(7) Uani 1 1 d D U . . .
O10C O 0.7021(5) 1.1920(2) 0.6122(2) 0.0712(9) Uani 1 1 d . U . . .
O11C O 0.8616(7) 0.7023(3) 0.3628(2) 0.0888(13) Uani 1 1 d . U . . .
O12C O 0.8592(5) 0.8055(3) 0.30172(19) 0.0767(10) Uani 1 1 d . U . . .
N1C N 0.6639(19) 0.2451(12) 0.3975(6) 0.051(3) Uani 0.731(6) 1 d D U P B 1
N2C N 0.8422(5) 0.7840(3) 0.3579(2) 0.0595(9) Uani 1 1 d . U . . .
N3C N -0.8008(15) 0.2890(9) 0.9471(5) 0.051(2) Uani 0.731(6) 1 d D U P B 1
C1C C 0.5569(17) 0.3139(9) 0.4516(6) 0.042(3) Uani 0.731(6) 1 d D U P B 1
C2C C 0.3850(15) 0.3454(8) 0.4239(5) 0.0355(18) Uani 0.731(6) 1 d D U P B 1
H2C H 0.336495 0.324179 0.371249 0.043 Uiso 0.731(6) 1 calc R U P B 1
C3C C 0.2868(15) 0.4086(8) 0.4754(4) 0.0367(18) Uani 0.731(6) 1 d D U P B 1
H3C H 0.171440 0.433741 0.458348 0.044 Uiso 0.731(6) 1 calc R U P B 1
C4C C 0.3580(11) 0.4354(6) 0.5525(5) 0.0335(18) Uani 0.731(6) 1 d D U P B 1
C5C C 0.5308(13) 0.4021(9) 0.5786(5) 0.040(2) Uani 0.731(6) 1 d D U P B 1
H5C H 0.578608 0.421552 0.631231 0.048 Uiso 0.731(6) 1 calc R U P B 1
C6C C 0.6315(17) 0.3409(12) 0.5275(5) 0.041(3) Uani 0.731(6) 1 d D U P B 1
H6C H 0.749700 0.317862 0.544212 0.049 Uiso 0.731(6) 1 calc R U P B 1
C7C C 0.2401(11) 0.4982(5) 0.6061(4) 0.0394(15) Uani 0.731(6) 1 d D U P B 1
C8C C 0.1978(9) 0.5621(5) 0.7310(3) 0.0433(16) Uani 0.731(6) 1 d D U P B 1
C9C C 0.0486(7) 0.5061(4) 0.7430(3) 0.0434(12) Uani 0.731(6) 1 d D U P B 1
H9C H 0.019101 0.435500 0.715633 0.052 Uiso 0.731(6) 1 calc R U P B 1
C10C C -0.0552(8) 0.5582(3) 0.7968(3) 0.0426(12) Uani 0.731(6) 1 d D U P B 1
C11C C -0.0144(9) 0.6605(4) 0.8371(3) 0.0459(13) Uani 0.731(6) 1 d D U P B 1
H11C H -0.090005 0.693664 0.873520 0.055 Uiso 0.731(6) 1 calc R U P B 1
C12C C 0.1379(14) 0.7153(5) 0.8246(5) 0.049(2) Uani 0.731(6) 1 d D U P B 1
C13C C 0.2458(14) 0.6638(7) 0.7703(5) 0.047(2) Uani 0.731(6) 1 d D U P B 1
H13C H 0.351200 0.699046 0.760806 0.056 Uiso 0.731(6) 1 calc R U P B 1
C14C C -0.1677(9) 0.4803(4) 0.8739(3) 0.0394(11) Uani 0.731(6) 1 d D U P B 1
C15C C -0.3350(10) 0.4288(4) 0.8897(5) 0.0333(15) Uani 0.731(6) 1 d D U P B 1
C16C C -0.5127(13) 0.4041(6) 0.8421(4) 0.0399(19) Uani 0.731(6) 1 d D U P B 1
H16C H -0.530628 0.419851 0.797297 0.048 Uiso 0.731(6) 1 calc R U P B 1
C17C C -0.6661(15) 0.3563(8) 0.8593(6) 0.041(2) Uani 0.731(6) 1 d D U P B 1
H17C H -0.787799 0.337132 0.825823 0.050 Uiso 0.731(6) 1 calc R U P B 1
C18C C -0.6385(14) 0.3371(7) 0.9258(6) 0.039(2) Uani 0.731(6) 1 d D U P B 1
C19C C -0.4606(13) 0.3612(7) 0.9755(5) 0.0356(17) Uani 0.731(6) 1 d D U P B 1
H19C H -0.444275 0.347259 1.021104 0.043 Uiso 0.731(6) 1 calc R U P B 1
C20C C -0.3078(12) 0.4065(5) 0.9558(4) 0.0364(14) Uani 0.731(6) 1 d D U P B 1
H20C H -0.183822 0.422448 0.987788 0.044 Uiso 0.731(6) 1 calc R U P B 1
C21C C 0.2029(7) 0.8321(3) 0.8733(2) 0.0514(9) Uani 1 1 d . U . . .
C22C C 0.4209(8) 0.8464(4) 0.9073(3) 0.0698(13) Uani 1 1 d . U . . .
H22A H 0.460286 0.918133 0.937097 0.105 Uiso 1 1 calc R U . . .
H22B H 0.495635 0.824059 0.866596 0.105 Uiso 1 1 calc R U . . .
H22C H 0.445569 0.806035 0.939931 0.105 Uiso 1 1 calc R U . . .
C23C C 0.0899(10) 0.8688(3) 0.9382(3) 0.0767(16) Uani 1 1 d . U . . .
H23A H 0.107520 0.825440 0.968814 0.115 Uiso 1 1 calc R U . . .
H23B H -0.048374 0.865380 0.917536 0.115 Uiso 1 1 calc R U . . .
H23C H 0.138426 0.938914 0.969746 0.115 Uiso 1 1 calc R U . . .
C24C C 0.1719(5) 0.8938(2) 0.81928(19) 0.0387(7) Uani 1 1 d . U . . .
H24C H 0.266223 0.871975 0.784287 0.046 Uiso 1 1 calc R U . . .
C25C C -0.0247(7) 0.8737(4) 0.7705(3) 0.0641(11) Uani 1 1 d . U . . .
C26C C 0.2209(6) 1.0103(3) 0.8606(2) 0.0468(8) Uani 1 1 d D U . . .
H26A H 0.125983 1.045221 0.836544 0.056 Uiso 0.842(5) 1 calc R U P C 1
H26B H 0.203276 1.027263 0.913534 0.056 Uiso 0.842(5) 1 calc R U P C 1
H26C H 0.103559 1.040050 0.877691 0.056 Uiso 0.158(5) 1 calc R U P C 2
H26D H 0.322356 1.022849 0.905912 0.056 Uiso 0.158(5) 1 calc R U P C 2
C27C C 0.4290(7) 1.0535(3) 0.8611(3) 0.0485(10) Uani 0.842(5) 1 d D U P C 1
H27A H 0.463656 1.118505 0.903879 0.058 Uiso 0.842(5) 1 calc R U P C 1
H27B H 0.522035 1.005733 0.869462 0.058 Uiso 0.842(5) 1 calc R U P C 1
C28C C 0.4506(6) 1.0710(3) 0.7888(2) 0.0384(9) Uani 0.842(5) 1 d D U P C 1
H28A H 0.345279 1.109852 0.775241 0.046 Uiso 0.842(5) 1 calc R U P C 1
H28B H 0.441434 1.005218 0.747047 0.046 Uiso 0.842(5) 1 calc R U P C 1
C29C C 0.6521(7) 1.1314(3) 0.8012(3) 0.0500(11) Uani 0.842(5) 1 d D U P C 1
H29A H 0.671498 1.189366 0.849492 0.060 Uiso 0.842(5) 1 calc R U P C 1
H29B H 0.755977 1.086843 0.804790 0.060 Uiso 0.842(5) 1 calc R U P C 1
C30C C 0.6686(7) 1.1700(3) 0.7389(3) 0.0519(11) Uani 0.842(5) 1 d D U P C 1
H30A H 0.551719 1.203208 0.727722 0.062 Uiso 0.842(5) 1 calc R U P C 1
H30B H 0.783793 1.220138 0.753482 0.062 Uiso 0.842(5) 1 calc R U P C 1
C31C C 0.7067(5) 1.1076(3) 0.6136(3) 0.0501(9) Uani 1 1 d . U . . .
C32C C 0.7359(5) 1.0187(3) 0.5478(2) 0.0432(8) Uani 1 1 d . U . . .
C33C C 0.7460(5) 1.0362(3) 0.4810(3) 0.0503(10) Uani 1 1 d . U . . .
H33C H 0.730683 1.101916 0.478980 0.060 Uiso 1 1 calc R U . . .
C34C C 0.7778(5) 0.9594(3) 0.4183(2) 0.0502(10) Uani 1 1 d . U . . .
H34C H 0.783956 0.970575 0.372572 0.060 Uiso 1 1 calc R U . . .
C35C C 0.8003(5) 0.8660(3) 0.4241(2) 0.0470(9) Uani 1 1 d . U . . .
C36C C 0.7896(5) 0.8454(3) 0.4889(2) 0.0444(8) Uani 1 1 d . U . . .
H36C H 0.804808 0.779376 0.490380 0.053 Uiso 1 1 calc R U . . .
C37C C 0.7561(5) 0.9230(3) 0.5516(2) 0.0426(8) Uani 1 1 d . U . . .
H37C H 0.747126 0.910904 0.596834 0.051 Uiso 1 1 calc R U . . .
O1B O 0.1521(17) 0.7671(11) 0.5610(6) 0.059(3) Uani 0.466(5) 1 d D U P A 2
C13B C 0.9703(12) 0.4910(5) 0.2573(5) 0.0361(15) Uani 0.466(5) 1 d D U P A 2
H13B H 0.969161 0.562609 0.274075 0.043 Uiso 0.466(5) 1 calc R U P A 2
C8B C 0.8512(11) 0.4306(5) 0.2783(4) 0.0332(14) Uani 0.466(5) 1 d D U P A 2
O2B O 0.3778(16) 0.7868(8) 0.6573(5) 0.063(2) Uani 0.466(5) 1 d D U P A 2
O4B O 0.7229(9) 0.4776(5) 0.3253(4) 0.0339(15) Uani 0.466(5) 1 d D U P A 2
N1B N 0.3117(19) 0.7510(15) 0.5896(7) 0.042(3) Uani 0.466(5) 1 d D U P A 2
C10B C 0.9769(17) 0.2737(6) 0.2057(6) 0.034(3) Uani 0.466(5) 1 d D U P A 2
C1B C 0.431(2) 0.6881(13) 0.5377(11) 0.029(3) Uani 0.466(5) 1 d D U P A 2
O3B O 0.9574(10) 0.5103(7) 0.4251(4) 0.0761(16) Uani 0.466(5) 1 d D U P A 2
C2B C 0.605(2) 0.6651(13) 0.5734(7) 0.031(3) Uani 0.466(5) 1 d D U P A 2
H2B H 0.642576 0.689652 0.626774 0.037 Uiso 0.466(5) 1 calc R U P A 2
C7B C 0.7939(10) 0.5147(7) 0.4005(4) 0.0391(17) Uani 0.466(5) 1 d D U P A 2
C3B C 0.7183(17) 0.6049(9) 0.5269(6) 0.032(2) Uani 0.466(5) 1 d D U P A 2
H3B H 0.834358 0.584758 0.548415 0.039 Uiso 0.466(5) 1 calc R U P A 2
C9B C 0.8535(12) 0.3264(6) 0.2560(5) 0.0325(17) Uani 0.466(5) 1 d D U P A 2
H9B H 0.771555 0.288891 0.274340 0.039 Uiso 0.466(5) 1 calc R U P A 2
C4B C 0.6635(13) 0.5738(7) 0.4493(7) 0.025(2) Uani 0.466(5) 1 d D U P A 2
C12B C 1.0912(13) 0.4416(7) 0.2105(6) 0.040(2) Uani 0.466(5) 1 d D U P A 2
C5B C 0.491(2) 0.5972(13) 0.4170(8) 0.029(3) Uani 0.466(5) 1 d D U P A 2
H5B H 0.456109 0.573856 0.363557 0.035 Uiso 0.466(5) 1 calc R U P A 2
C6B C 0.368(4) 0.6540(18) 0.4605(11) 0.036(4) Uani 0.466(5) 1 d D U P A 2
H6B H 0.246870 0.668764 0.438503 0.043 Uiso 0.466(5) 1 calc R U P A 2
C11B C 1.0975(17) 0.3375(10) 0.1854(7) 0.036(3) Uani 0.466(5) 1 d D U P A 2
H11B H 1.186228 0.308483 0.153350 0.043 Uiso 0.466(5) 1 calc R U P A 2
O5B O 1.2249(13) 0.5009(6) 0.1894(5) 0.0395(18) Uani 0.466(5) 1 d D U P A 2
C14B C 1.1747(18) 0.5100(10) 0.1225(7) 0.034(3) Uani 0.466(5) 1 d D U P A 2
O6B O 1.0213(15) 0.4798(9) 0.0811(6) 0.065(3) Uani 0.466(5) 1 d D U P A 2
C15B C 1.3394(18) 0.5624(10) 0.1024(7) 0.026(3) Uani 0.466(5) 1 d D U P A 2
C16B C 1.3036(19) 0.5839(14) 0.0364(8) 0.027(2) Uani 0.466(5) 1 d D U P A 2
H16B H 1.178300 0.566962 0.005375 0.033 Uiso 0.466(5) 1 calc R U P A 2
C18B C 1.631(3) 0.655(3) 0.0624(14) 0.029(3) Uani 0.466(5) 1 d D U P A 2
C19B C 1.667(2) 0.633(2) 0.1275(12) 0.033(3) Uani 0.466(5) 1 d D U P A 2
H19B H 1.792488 0.651429 0.158571 0.039 Uiso 0.466(5) 1 calc R U P A 2
C20B C 1.520(2) 0.5858(17) 0.1481(9) 0.0312(17) Uani 0.466(5) 1 d D U P A 2
H20B H 1.543397 0.569655 0.192800 0.037 Uiso 0.466(5) 1 calc R U P A 2
C17B C 1.452(2) 0.6305(17) 0.0160(10) 0.025(3) Uani 0.466(5) 1 d D U P A 2
H17B H 1.430955 0.645475 -0.029188 0.030 Uiso 0.466(5) 1 calc R U P A 2
N3B N 1.791(3) 0.703(3) 0.0412(14) 0.041(4) Uani 0.466(5) 1 d D U P A 2
O8B O 1.947(3) 0.731(2) 0.0861(10) 0.050(5) Uani 0.466(5) 1 d D U P A 2
O7B O 1.756(3) 0.7239(12) -0.0160(11) 0.043(3) Uani 0.466(5) 1 d D U P A 2
O6D O -0.3083(15) 0.4785(11) 0.7600(7) 0.067(4) Uani 0.269(6) 1 d D U P B 2
C13D C 0.283(3) 0.6758(14) 0.7869(11) 0.034(4) Uani 0.269(6) 1 d D U P B 2
H13D H 0.369454 0.714001 0.770633 0.040 Uiso 0.269(6) 1 calc R U P B 2
C9D C 0.064(2) 0.6680(9) 0.8666(7) 0.035(3) Uani 0.269(6) 1 d D U P B 2
H9D H -0.004504 0.701073 0.905434 0.042 Uiso 0.269(6) 1 calc R U P B 2
O7D O -0.919(4) 0.271(3) 0.9264(14) 0.088(8) Uani 0.269(6) 1 d D U P B 2
C20D C -0.570(3) 0.395(2) 0.8262(13) 0.040(5) Uani 0.269(6) 1 d D U P B 2
H20D H -0.616921 0.400658 0.778525 0.048 Uiso 0.269(6) 1 calc R U P B 2
O8D O -0.701(2) 0.3035(13) 1.0277(10) 0.055(4) Uani 0.269(6) 1 d D U P B 2
C8D C 0.182(3) 0.7241(13) 0.8426(11) 0.042(5) Uani 0.269(6) 1 d D U P B 2
N3D N -0.757(3) 0.2999(17) 0.9626(12) 0.036(4) Uani 0.269(6) 1 d D U P B 2
C19D C -0.694(3) 0.354(2) 0.8606(17) 0.042(6) Uani 0.269(6) 1 d D U P B 2
H19D H -0.826223 0.332291 0.837743 0.050 Uiso 0.269(6) 1 calc R U P B 2
C14D C -0.2588(19) 0.4717(10) 0.8211(8) 0.037(3) Uani 0.269(6) 1 d D U P B 2
O5D O -0.0817(14) 0.5097(7) 0.8625(5) 0.035(2) Uani 0.269(6) 1 d D U P B 2
C15D C -0.380(2) 0.4283(12) 0.8608(9) 0.028(3) Uani 0.269(6) 1 d D U P B 2
C10D C 0.0433(11) 0.5631(8) 0.8351(5) 0.033(2) Uani 0.269(6) 1 d D U P B 2
C16D C -0.310(2) 0.4187(10) 0.9285(10) 0.024(3) Uani 0.269(6) 1 d D U P B 2
H16D H -0.178563 0.441242 0.951636 0.029 Uiso 0.269(6) 1 calc R U P B 2
C12D C 0.258(2) 0.5717(12) 0.7547(8) 0.042(4) Uani 0.269(6) 1 d D U P B 2
C17D C -0.428(3) 0.3767(16) 0.9643(12) 0.030(4) Uani 0.269(6) 1 d D U P B 2
H17D H -0.379132 0.370398 1.011519 0.036 Uiso 0.269(6) 1 calc R U P B 2
C18D C -0.618(4) 0.3446(17) 0.9293(15) 0.032(5) Uani 0.269(6) 1 d D U P B 2
C11D C 0.1337(17) 0.5122(8) 0.7766(6) 0.038(3) Uani 0.269(6) 1 d D U P B 2
H11D H 0.112677 0.440643 0.752556 0.045 Uiso 0.269(6) 1 calc R U P B 2
O4D O 0.364(3) 0.5162(14) 0.7013(8) 0.039(4) Uani 0.269(6) 1 d D U P B 2
C7D C 0.296(2) 0.5142(12) 0.6331(11) 0.036(4) Uani 0.269(6) 1 d D U P B 2
O3D O 0.160(2) 0.5542(12) 0.6141(8) 0.050(3) Uani 0.269(6) 1 d D U P B 2
C4D C 0.402(3) 0.4479(13) 0.5759(10) 0.026(4) Uani 0.269(6) 1 d D U P B 2
C3D C 0.310(3) 0.4217(17) 0.5013(10) 0.024(4) Uani 0.269(6) 1 d D U P B 2
H3D H 0.186303 0.443896 0.490416 0.029 Uiso 0.269(6) 1 calc R U P B 2
C2D C 0.392(4) 0.365(2) 0.4438(11) 0.033(5) Uani 0.269(6) 1 d D U P B 2
H2D H 0.332341 0.351855 0.392896 0.039 Uiso 0.269(6) 1 calc R U P B 2
C1D C 0.567(4) 0.327(3) 0.4605(15) 0.038(5) Uani 0.269(6) 1 d D U P B 2
N1D N 0.634(5) 0.250(3) 0.3970(15) 0.045(5) Uani 0.269(6) 1 d D U P B 2
O1D O 0.537(5) 0.221(3) 0.331(2) 0.091(11) Uani 0.269(6) 1 d D U P B 2
O2D O 0.784(5) 0.211(3) 0.411(2) 0.076(9) Uani 0.269(6) 1 d D U P B 2
C6D C 0.666(5) 0.354(4) 0.5334(15) 0.042(6) Uani 0.269(6) 1 d D U P B 2
H6D H 0.790040 0.331343 0.543941 0.050 Uiso 0.269(6) 1 calc R U P B 2
C5D C 0.579(3) 0.415(3) 0.5923(13) 0.040(6) Uani 0.269(6) 1 d D U P B 2
H5D H 0.643481 0.434236 0.643236 0.047 Uiso 0.269(6) 1 calc R U P B 2
C28D C 0.513(3) 1.0447(15) 0.8070(12) 0.0384(9) Uani 0.158(5) 1 d D U P C 2
H28C H 0.527342 0.978000 0.769577 0.046 Uiso 0.158(5) 1 calc R U P C 2
H28D H 0.592255 1.052969 0.856673 0.046 Uiso 0.158(5) 1 calc R U P C 2
C27D C 0.291(3) 1.0625(16) 0.8116(12) 0.0485(10) Uani 0.158(5) 1 d D U P C 2
H27C H 0.278178 1.136068 0.832940 0.058 Uiso 0.158(5) 1 calc R U P C 2
H27D H 0.210318 1.035228 0.760360 0.058 Uiso 0.158(5) 1 calc R U P C 2
C29D C 0.560(3) 1.1379(16) 0.7789(16) 0.0500(11) Uani 0.158(5) 1 d D U P C 2
H29C H 0.457491 1.135066 0.736069 0.060 Uiso 0.158(5) 1 calc R U P C 2
H29D H 0.559265 1.202908 0.820419 0.060 Uiso 0.158(5) 1 calc R U P C 2
C30D C 0.749(3) 1.1341(17) 0.7552(12) 0.0519(11) Uani 0.158(5) 1 d D U P C 2
H30C H 0.835251 1.093798 0.777577 0.062 Uiso 0.158(5) 1 calc R U P C 2
H30D H 0.815560 1.202816 0.768122 0.062 Uiso 0.158(5) 1 calc R U P C 2

loop_
_atom_site_aniso_label
_atom_site_aniso_U_11
_atom_site_aniso_U_22
_atom_site_aniso_U_33
_atom_site_aniso_U_23
_atom_site_aniso_U_13
_atom_site_aniso_U_12
F1A 0.106(2) 0.0465(14) 0.137(3) 0.0473(16) -0.024(2) 0.0031(14)
F2A 0.0594(15) 0.171(3) 0.0829(19) 0.094(2) 0.0119(14) 0.0051(17)
F3A 0.0444(11) 0.0577(12) 0.0586(12) 0.0327(10) 0.0037(9) 0.0082(9)
O1A 0.073(5) 0.069(5) 0.042(3) 0.014(3) 0.026(3) 0.004(4)
O2A 0.097(8) 0.074(7) 0.076(7) 0.047(6) 0.056(5) 0.057(7)
O3A 0.053(2) 0.133(5) 0.043(2) 0.027(2) 0.0097(18) 0.043(3)
O4A 0.052(3) 0.044(3) 0.035(2) 0.013(2) 0.016(2) 0.013(2)
O5A 0.034(3) 0.047(3) 0.037(3) 0.018(2) 0.006(3) 0.001(2)
O6A 0.029(4) 0.073(4) 0.062(5) 0.036(4) 0.005(4) -0.002(3)
O7A 0.072(5) 0.044(8) 0.063(5) 0.029(5) 0.038(4) 0.011(5)
O8A 0.042(9) 0.078(12) 0.106(12) 0.035(9) 0.005(7) -0.019(8)
O9A 0.0378(11) 0.0331(11) 0.0396(12) 0.0176(9) 0.0091(9) 0.0034(9)
O10A 0.0539(15) 0.0440(14) 0.0703(17) 0.0378(13) 0.0129(13) 0.0097(12)
O11A 0.097(3) 0.063(2) 0.064(2) -0.0019(16) 0.0461(18) -0.0269(19)
O12A 0.0578(18) 0.138(3) 0.0342(14) 0.0230(17) 0.0082(13) 0.0162(19)
N1A 0.063(7) 0.034(4) 0.043(5) 0.018(4) 0.031(4) 0.015(5)
N2A 0.0437(18) 0.075(3) 0.0410(18) 0.0085(16) 0.0086(14) -0.0210(17)
N3A 0.048(8) 0.037(8) 0.048(6) 0.015(5) 0.027(6) 0.011(6)
C1A 0.052(8) 0.027(6) 0.030(5) 0.015(4) 0.020(5) 0.009(4)
C2A 0.037(5) 0.029(6) 0.040(6) 0.015(4) 0.018(4) 0.011(4)
C3A 0.043(7) 0.028(4) 0.033(5) 0.018(3) 0.008(4) 0.011(5)
C4A 0.031(5) 0.030(3) 0.033(4) 0.016(4) 0.007(3) 0.006(3)
C5A 0.028(4) 0.028(4) 0.033(5) 0.013(5) 0.010(5) 0.001(3)
C6A 0.043(6) 0.030(6) 0.030(6) 0.012(5) 0.011(4) 0.005(4)
C7A 0.039(4) 0.033(4) 0.034(4) 0.010(3) 0.001(3) 0.001(3)
C8A 0.041(3) 0.037(3) 0.031(3) 0.011(2) 0.016(3) 0.012(3)
C9A 0.040(4) 0.037(3) 0.034(3) 0.007(3) 0.012(3) 0.002(3)
C10A 0.030(4) 0.046(4) 0.032(4) 0.011(3) 0.007(3) -0.001(3)
C11A 0.028(5) 0.043(4) 0.027(4) 0.011(3) 0.005(3) 0.003(3)
C12A 0.030(5) 0.040(3) 0.017(4) 0.005(3) -0.003(3) -0.002(3)
C13A 0.037(4) 0.038(3) 0.030(4) 0.013(3) 0.006(3) 0.004(3)
C14A 0.028(4) 0.030(3) 0.043(7) 0.012(4) 0.002(4) 0.002(3)
C15A 0.028(5) 0.025(3) 0.030(5) 0.011(3) 0.004(4) 0.006(3)
C16A 0.028(4) 0.032(4) 0.038(8) 0.014(5) -0.007(4) 0.004(3)
C17A 0.053(6) 0.034(5) 0.032(7) 0.016(5) 0.005(4) 0.008(4)
C18A 0.028(5) 0.023(4) 0.039(8) 0.011(6) 0.009(4) 0.005(4)
C19A 0.020(5) 0.039(4) 0.032(6) 0.011(4) -0.004(4) 0.000(4)
C20A 0.027(5) 0.038(2) 0.030(6) 0.015(4) 0.001(3) 0.006(4)
C21A 0.0401(17) 0.0437(17) 0.0346(16) 0.0079(13) 0.0109(13) 0.0024(14)
C22A 0.0414(18) 0.079(3) 0.0382(18) 0.0180(18) 0.0060(15) -0.0001(18)
C23A 0.0397(18) 0.062(2) 0.048(2) 0.0162(17) 0.0138(15) 0.0098(16)
C24A 0.0421(16) 0.0348(16) 0.0337(16) 0.0102(13) 0.0119(13) 0.0066(13)
C25A 0.055(2) 0.048(2) 0.058(2) 0.0301(18) 0.0059(18) 0.0042(17)
C26A 0.0435(17) 0.0350(16) 0.0357(16) 0.0108(13) 0.0125(13) 0.0092(13)
C27A 0.0409(17) 0.0324(15) 0.0362(16) 0.0102(12) 0.0068(13) 0.0058(13)
C28A 0.0363(16) 0.0319(15) 0.0384(16) 0.0110(13) 0.0043(13) 0.0033(12)
C29A 0.0380(16) 0.0302(15) 0.0361(16) 0.0070(12) 0.0061(13) 0.0036(12)
C30A 0.0408(17) 0.0259(15) 0.0475(18) 0.0108(13) 0.0102(14) 0.0024(13)
C31A 0.0267(15) 0.0428(18) 0.0473(18) 0.0277(15) 0.0061(13) 0.0024(13)
C32A 0.0225(13) 0.0480(18) 0.0406(16) 0.0256(14) 0.0005(12) -0.0029(12)
C33A 0.0251(14) 0.064(2) 0.050(2) 0.0377(18) 0.0047(14) 0.0034(14)
C34A 0.0257(15) 0.079(3) 0.0384(18) 0.0309(18) 0.0005(13) -0.0054(16)
C35A 0.0289(16) 0.063(2) 0.0364(17) 0.0142(16) 0.0031(13) -0.0133(15)
C36A 0.0368(17) 0.0413(18) 0.0407(18) 0.0143(14) 0.0083(14) -0.0092(14)
C37A 0.0312(15) 0.0441(18) 0.0339(15) 0.0193(13) 0.0053(12) -0.0040(13)
F1C 0.0748(18) 0.0688(18) 0.111(2) -0.0093(17) -0.0310(17) 0.0026(14)
F2C 0.0519(15) 0.123(3) 0.112(2) 0.022(2) 0.0214(16) 0.0185(16)
F3C 0.123(3) 0.100(2) 0.0531(15) 0.0176(15) -0.0102(15) 0.056(2)
O1C 0.055(4) 0.039(2) 0.066(3) 0.002(2) 0.033(3) -0.001(3)
O2C 0.067(4) 0.077(6) 0.063(3) 0.042(3) 0.037(3) 0.040(4)
O3C 0.070(4) 0.097(5) 0.045(3) 0.022(3) 0.023(3) 0.054(4)
O4C 0.055(3) 0.039(2) 0.030(4) 0.008(3) 0.014(3) 0.011(2)
O5C 0.054(3) 0.037(2) 0.037(2) 0.0084(16) 0.014(2) -0.0013(17)
O6C 0.044(2) 0.077(3) 0.075(3) 0.043(2) 0.0054(19) -0.0093(18)
O7C 0.076(5) 0.118(5) 0.055(4) 0.035(3) 0.020(3) -0.023(4)
O8C 0.045(3) 0.057(3) 0.079(5) 0.014(4) 0.010(3) -0.019(3)
O9C 0.0502(14) 0.0352(13) 0.0693(17) 0.0145(12) 0.0147(13) -0.0042(11)
O10C 0.0613(19) 0.0451(16) 0.112(3) 0.0392(17) 0.0030(18) 0.0047(14)
O11C 0.128(3) 0.0507(19) 0.089(2) 0.0121(17) 0.060(2) -0.023(2)
O12C 0.0607(19) 0.122(3) 0.0477(16) 0.0368(18) -0.0001(14) -0.0037(19)
N1C 0.061(5) 0.046(5) 0.061(4) 0.026(3) 0.038(3) 0.015(4)
N2C 0.0466(18) 0.074(2) 0.054(2) 0.0212(17) 0.0062(15) -0.0225(17)
N3C 0.049(5) 0.050(4) 0.051(4) 0.010(3) 0.016(4) -0.003(4)
C1C 0.057(5) 0.033(5) 0.053(4) 0.025(3) 0.032(3) 0.013(3)
C2C 0.051(3) 0.023(4) 0.037(4) 0.010(3) 0.024(3) 0.004(3)
C3C 0.049(4) 0.039(4) 0.031(4) 0.018(4) 0.018(3) 0.008(3)
C4C 0.047(4) 0.026(3) 0.031(5) 0.010(3) 0.017(3) 0.009(3)
C5C 0.048(5) 0.035(4) 0.044(4) 0.018(3) 0.019(3) 0.006(4)
C6C 0.048(5) 0.036(5) 0.054(4) 0.027(3) 0.026(3) 0.015(5)
C7C 0.049(4) 0.037(3) 0.038(3) 0.017(3) 0.013(3) 0.012(3)
C8C 0.057(4) 0.032(3) 0.039(4) 0.006(3) 0.019(3) 0.002(3)
C9C 0.056(3) 0.028(2) 0.043(3) 0.006(2) 0.017(2) 0.000(2)
C10C 0.057(3) 0.033(2) 0.040(3) 0.0113(19) 0.020(2) -0.002(2)
C11C 0.065(4) 0.036(2) 0.036(3) 0.007(2) 0.020(3) 0.004(2)
C12C 0.081(5) 0.030(3) 0.039(4) 0.011(2) 0.026(4) 0.003(3)
C13C 0.063(4) 0.037(4) 0.038(4) 0.006(3) 0.018(3) -0.003(3)
C14C 0.048(3) 0.030(2) 0.041(3) 0.0129(19) 0.013(2) 0.002(2)
C15C 0.040(4) 0.025(2) 0.037(4) 0.013(3) 0.007(3) 0.005(2)
C16C 0.050(6) 0.036(3) 0.035(3) 0.013(2) 0.008(4) 0.007(4)
C17C 0.042(4) 0.036(4) 0.041(4) 0.007(3) 0.006(3) 0.001(3)
C18C 0.041(4) 0.032(5) 0.042(4) 0.009(4) 0.009(3) 0.002(3)
C19C 0.044(4) 0.029(3) 0.036(3) 0.011(2) 0.011(3) 0.004(3)
C20C 0.043(3) 0.027(3) 0.041(4) 0.014(2) 0.008(3) 0.006(2)
C21C 0.086(3) 0.0346(17) 0.0404(18) 0.0148(14) 0.0259(18) 0.0104(17)
C22C 0.101(4) 0.054(2) 0.053(2) 0.0224(19) -0.002(2) 0.021(2)
C23C 0.150(5) 0.038(2) 0.051(2) 0.0113(18) 0.052(3) 0.011(2)
C24C 0.0489(18) 0.0320(15) 0.0355(16) 0.0088(12) 0.0154(14) 0.0055(13)
C25C 0.062(2) 0.058(2) 0.060(2) 0.006(2) 0.0049(19) 0.0178(19)
C26C 0.066(2) 0.0320(16) 0.0492(19) 0.0144(14) 0.0273(18) 0.0126(15)
C27C 0.063(3) 0.036(2) 0.045(2) 0.0132(17) 0.0098(19) 0.0036(18)
C28C 0.041(2) 0.033(2) 0.040(2) 0.0145(15) 0.0017(17) 0.0039(16)
C29C 0.037(2) 0.034(2) 0.066(3) 0.0000(19) 0.010(2) -0.0010(18)
C30C 0.047(2) 0.030(2) 0.075(3) 0.0145(19) 0.010(2) 0.0046(18)
C31C 0.0287(16) 0.050(2) 0.078(3) 0.035(2) 0.0013(17) -0.0019(15)
C32C 0.0234(14) 0.0450(19) 0.067(2) 0.0317(17) -0.0005(14) -0.0026(13)
C33C 0.0241(15) 0.063(2) 0.078(3) 0.052(2) -0.0056(16) -0.0042(15)
C34C 0.0275(16) 0.072(3) 0.061(2) 0.044(2) -0.0057(16) -0.0088(16)
C35C 0.0294(16) 0.062(2) 0.0514(19) 0.0278(17) -0.0006(14) -0.0133(15)
C36C 0.0369(17) 0.0433(19) 0.058(2) 0.0276(16) 0.0040(16) -0.0073(14)
C37C 0.0347(17) 0.0428(19) 0.056(2) 0.0298(16) 0.0006(15) -0.0081(14)
O1B 0.070(6) 0.070(7) 0.058(6) 0.034(5) 0.033(4) 0.045(5)
C13B 0.040(4) 0.030(3) 0.037(4) 0.009(3) 0.010(3) 0.005(3)
C8B 0.031(3) 0.039(3) 0.036(4) 0.017(3) 0.013(3) 0.011(3)
O2B 0.084(7) 0.063(5) 0.036(4) 0.007(3) 0.017(4) 0.018(4)
O4B 0.029(3) 0.032(3) 0.037(4) 0.006(3) 0.012(3) 0.005(2)
N1B 0.054(7) 0.038(5) 0.039(4) 0.017(4) 0.016(4) 0.013(6)
C10B 0.029(5) 0.044(4) 0.019(5) 0.005(3) -0.006(4) -0.002(3)
C1B 0.025(4) 0.019(6) 0.044(7) 0.013(4) 0.008(4) 0.002(4)
O3B 0.053(2) 0.133(5) 0.043(2) 0.027(2) 0.0097(18) 0.043(3)
C2B 0.033(5) 0.033(6) 0.024(5) 0.006(4) 0.010(4) 0.000(4)
C7B 0.033(3) 0.061(5) 0.035(4) 0.024(3) 0.018(3) 0.020(3)
C3B 0.029(4) 0.047(6) 0.020(5) 0.009(5) 0.005(4) 0.006(4)
C9B 0.027(4) 0.038(4) 0.034(4) 0.014(3) 0.006(3) 0.004(3)
C4B 0.019(5) 0.036(4) 0.022(5) 0.014(5) 0.001(4) -0.001(3)
C12B 0.033(5) 0.045(4) 0.044(5) 0.017(4) 0.011(4) -0.005(4)
C5B 0.033(7) 0.029(5) 0.029(4) 0.016(3) -0.002(5) 0.005(5)
C6B 0.047(8) 0.030(7) 0.033(6) 0.017(5) 0.003(5) 0.008(5)
C11B 0.027(6) 0.049(5) 0.030(5) 0.012(4) 0.007(4) 0.004(4)
O5B 0.038(4) 0.047(4) 0.039(5) 0.023(3) 0.008(4) -0.006(3)
C14B 0.028(6) 0.044(5) 0.035(6) 0.018(4) 0.008(4) 0.008(4)
O6B 0.040(4) 0.096(6) 0.065(6) 0.042(6) 0.000(4) -0.018(4)
C15B 0.022(4) 0.029(4) 0.028(6) 0.012(4) 0.000(4) 0.009(3)
C16B 0.026(5) 0.028(4) 0.028(6) 0.012(5) -0.001(4) 0.007(3)
C18B 0.032(6) 0.026(5) 0.029(7) 0.009(5) 0.006(4) 0.007(5)
C19B 0.020(6) 0.037(5) 0.035(8) 0.007(6) -0.001(5) 0.004(5)
C20B 0.027(5) 0.038(2) 0.030(6) 0.015(4) 0.001(3) 0.006(4)
C17B 0.023(4) 0.025(4) 0.027(6) 0.010(4) 0.003(4) 0.008(3)
N3B 0.031(7) 0.034(9) 0.057(9) 0.014(7) 0.013(6) 0.002(6)
O8B 0.041(9) 0.063(10) 0.051(6) 0.027(6) 0.010(6) -0.013(7)
O7B 0.048(4) 0.034(7) 0.056(5) 0.022(4) 0.018(3) 0.008(5)
O6D 0.040(5) 0.111(10) 0.057(7) 0.051(7) -0.009(5) -0.014(6)
C13D 0.052(9) 0.017(6) 0.031(8) 0.008(6) 0.004(7) 0.004(6)
C9D 0.055(8) 0.031(5) 0.025(6) 0.014(5) 0.010(5) 0.008(5)
O7D 0.050(10) 0.106(15) 0.071(14) -0.010(11) 0.013(9) -0.043(9)
C20D 0.015(7) 0.056(10) 0.055(11) 0.030(9) -0.004(6) 0.005(6)
O8D 0.055(9) 0.071(9) 0.062(9) 0.044(8) 0.024(6) 0.025(7)
C8D 0.066(10) 0.032(6) 0.031(9) 0.009(5) 0.019(7) 0.005(6)
N3D 0.035(8) 0.022(7) 0.059(10) 0.021(7) 0.014(7) 0.001(6)
C19D 0.019(7) 0.061(14) 0.048(11) 0.020(10) 0.012(6) 0.002(7)
C14D 0.037(6) 0.034(7) 0.041(7) 0.017(5) 0.002(5) 0.006(5)
O5D 0.038(5) 0.038(5) 0.028(5) 0.014(3) -0.002(4) -0.005(4)
C15D 0.019(7) 0.033(6) 0.032(8) 0.019(6) -0.008(6) 0.007(5)
C10D 0.033(5) 0.038(5) 0.027(5) 0.015(4) -0.001(4) -0.002(4)
C16D 0.024(6) 0.021(6) 0.031(9) 0.016(7) 0.003(7) 0.000(4)
C12D 0.058(10) 0.033(7) 0.029(8) 0.000(6) 0.017(7) -0.004(6)
C17D 0.040(8) 0.022(8) 0.030(8) 0.007(5) 0.015(6) -0.002(6)
C18D 0.039(9) 0.018(9) 0.033(9) -0.003(7) 0.024(7) -0.004(7)
C11D 0.043(7) 0.031(5) 0.034(6) 0.010(5) -0.002(5) 0.000(5)
O4D 0.084(11) 0.020(4) 0.015(6) 0.004(5) 0.018(6) 0.005(6)
C7D 0.042(8) 0.036(7) 0.026(9) 0.005(7) 0.007(7) -0.003(6)
O3D 0.036(6) 0.059(7) 0.045(8) 0.011(6) 0.000(5) 0.010(5)
C4D 0.046(8) 0.016(6) 0.014(7) 0.004(5) 0.003(6) -0.008(5)
C3D 0.037(8) 0.024(7) 0.018(9) 0.009(8) 0.016(8) 0.016(6)
C2D 0.044(8) 0.020(9) 0.027(9) -0.004(7) 0.015(7) 0.001(6)
C1D 0.042(9) 0.024(8) 0.060(10) 0.019(7) 0.033(7) 0.012(7)
N1D 0.053(10) 0.033(9) 0.079(10) 0.038(8) 0.052(8) 0.024(8)
O1D 0.062(12) 0.11(2) 0.077(10) -0.008(12) 0.045(8) 0.011(11)
O2D 0.087(16) 0.081(18) 0.115(17) 0.072(14) 0.073(12) 0.070(16)
C6D 0.036(9) 0.040(11) 0.060(9) 0.027(7) 0.015(6) -0.002(8)
C5D 0.033(9) 0.045(12) 0.049(9) 0.025(8) 0.012(7) 0.006(9)
C28D 0.041(2) 0.033(2) 0.040(2) 0.0145(15) 0.0017(17) 0.0039(16)
C27D 0.063(3) 0.036(2) 0.045(2) 0.0132(17) 0.0098(19) 0.0036(18)
C29D 0.037(2) 0.034(2) 0.066(3) 0.0000(19) 0.010(2) -0.0010(18)
C30D 0.047(2) 0.030(2) 0.075(3) 0.0145(19) 0.010(2) 0.0046(18)

loop_
_atom_type_symbol
_atom_type_description
_atom_type_scat_dispersion_real
_atom_type_scat_dispersion_imag
_atom_type_scat_source
C C 0.0181 0.0091 'International Tables Vol C Tables 4.2.6.8 and 6.1.1.4'
H H 0.0000 0.0000 'International Tables Vol C Tables 4.2.6.8 and 6.1.1.4'
N N 0.0311 0.0180 'International Tables Vol C Tables 4.2.6.8 and 6.1.1.4'
O O 0.0492 0.0322 'International Tables Vol C Tables 4.2.6.8 and 6.1.1.4'
F F 0.0727 0.0534 'International Tables Vol C Tables 4.2.6.8 and 6.1.1.4'

loop_
_exptl_crystal_face_index_h
_exptl_crystal_face_index_k
_exptl_crystal_face_index_l
_exptl_crystal_face_perp_dist
0 -1 0 0.0153
0 1 0 0.0153
1 -5 11 0.0338
4 1 -6 0.0475
4 3 -8 0.0534
-4 1 -6 0.0395
0 -4 12 0.0500
-2 -4 11 0.0711
0 -8 9 0.0378
1 -9 6 0.0286
2 -6 -5 0.0378
-1 -9 6 0.0359
3 6 -7 0.0446
-3 -6 7 0.0573
4 4 -5 0.0440
-2 5 -9 0.0556

loop_
_geom_angle_atom_site_label_1
_geom_angle_atom_site_label_2
_geom_angle_atom_site_label_3
_geom_angle
_geom_angle_site_symmetry_1
_geom_angle_site_symmetry_3
_geom_angle_publ_flag
C7A O4A C8A 114.4(6) . . ?
C14A O5A C10A 115.4(7) . . ?
C31A O9A C30A 114.3(2) . . ?
O1A N1A O2A 124.6(11) . . ?
O1A N1A C1A 116.5(10) . . ?
O2A N1A C1A 118.9(11) . . ?
O11A N2A C35A 117.8(3) . . ?
O12A N2A O11A 123.7(4) . . ?
O12A N2A C35A 118.5(4) . . ?
O7A N3A C18A 116.8(15) . . ?
O8A N3A O7A 124.7(16) . . ?
O8A N3A C18A 118.3(16) . . ?
C2A C1A N1A 116.2(13) . . ?
C6A C1A N1A 122.3(12) . . ?
C6A C1A C2A 121.4(14) . . ?
C1A C2A H2A 120.4 . . ?
C1A C2A C3A 119.3(17) . . ?
C3A C2A H2A 120.4 . . ?
C2A C3A H3A 120.6 . . ?
C4A C3A C2A 118.8(14) . . ?
C4A C3A H3A 120.6 . . ?
C3A C4A C7A 115.4(10) . . ?
C5A C4A C3A 121.2(9) . . ?
C5A C4A C7A 123.3(8) . . ?
C4A C5A H5A 119.9 . . ?
C4A C5A C6A 120.3(9) . . ?
C6A C5A H5A 119.9 . . ?
C1A C6A C5A 119.0(11) . . ?
C1A C6A H6A 120.5 . . ?
C5A C6A H6A 120.5 . . ?
O3A C7A O4A 123.9(8) . . ?
O3A C7A C4A 125.2(8) . . ?
O4A C7A C4A 110.9(7) . . ?
C9A C8A O4A 117.9(5) . . ?
C13A C8A O4A 119.5(6) . . ?
C13A C8A C9A 122.4(5) . . ?
C8A C9A H9A 121.5 . . ?
C10A C9A C8A 117.1(6) . . ?
C10A C9A H9A 121.5 . . ?
C9A C10A O5A 119.0(7) . . ?
C11A C10A O5A 118.2(8) . . ?
C11A C10A C9A 122.6(7) . . ?
C10A C11A H11A 121.0 . . ?
C10A C11A C12A 118.0(9) . . ?
C12A C11A H11A 121.0 . . ?
C11A C12A C21A 120.2(8) . . ?
C13A C12A C11A 121.1(7) . . ?
C13A C12A C21A 118.5(8) . . ?
C8A C13A C12A 118.7(6) . . ?
C8A C13A H13A 120.7 . . ?
C12A C13A H13A 120.7 . . ?
O5A C14A C15A 110.8(8) . . ?
O6A C14A O5A 125.0(10) . . ?
O6A C14A C15A 124.2(11) . . ?
C16A C15A C14A 117.3(9) . . ?
C16A C15A C20A 120.4(9) . . ?
C20A C15A C14A 122.3(9) . . ?
C15A C16A H16A 120.0 . . ?
C15A C16A C17A 120.1(10) . . ?
C17A C16A H16A 120.0 . . ?
C16A C17A H17A 120.9 . . ?
C18A C17A C16A 118.2(11) . . ?
C18A C17A H17A 120.9 . . ?
C17A C18A N3A 117.7(11) . . ?
C19A C18A N3A 119.0(11) . . ?
C19A C18A C17A 123.3(11) . . ?
C18A C19A H19A 121.0 . . ?
C18A C19A C20A 117.9(10) . . ?
C20A C19A H19A 121.0 . . ?
C15A C20A C19A 120.0(9) . . ?
C15A C20A H20A 120.0 . . ?
C19A C20A H20A 120.0 . . ?
C12A C21A C22A 101.4(5) . . ?
C12A C21A C23A 110.3(5) . . ?
C12A C21A C24A 117.3(5) . . ?
C22A C21A C24A 107.0(3) . . ?
C22A C21A C10B 114.5(5) . . ?
C23A C21A C22A 108.0(3) . . ?
C23A C21A C24A 111.8(3) . . ?
C23A C21A C10B 111.6(6) . . ?
C24A C21A C10B 103.8(5) . . ?
C21A C22A H22D 109.5 . . ?
C21A C22A H22E 109.5 . . ?
C21A C22A H22F 109.5 . . ?
H22D C22A H22E 109.5 . . ?
H22D C22A H22F 109.5 . . ?
H22E C22A H22F 109.5 . . ?
C21A C23A H23D 109.5 . . ?
C21A C23A H23E 109.5 . . ?
C21A C23A H23F 109.5 . . ?
H23D C23A H23E 109.5 . . ?
H23D C23A H23F 109.5 . . ?
H23E C23A H23F 109.5 . . ?
C21A C24A H24A 106.7 . . ?
C25A C24A C21A 113.7(3) . . ?
C25A C24A H24A 106.7 . . ?
C25A C24A C26A 109.0(3) . . ?
C26A C24A C21A 113.4(3) . . ?
C26A C24A H24A 106.7 . . ?
F1A C25A F3A 105.0(3) . . ?
F1A C25A C24A 113.4(3) . . ?
F2A C25A F1A 105.2(4) . . ?
F2A C25A F3A 106.5(3) . . ?
F2A C25A C24A 114.1(3) . . ?
F3A C25A C24A 112.0(3) . . ?
C24A C26A H26E 108.5 . . ?
C24A C26A H26F 108.5 . . ?
H26E C26A H26F 107.5 . . ?
C27A C26A C24A 115.3(3) . . ?
C27A C26A H26E 108.5 . . ?
C27A C26A H26F 108.5 . . ?
C26A C27A H27E 108.2 . . ?
C26A C27A H27F 108.2 . . ?
H27E C27A H27F 107.4 . . ?
C28A C27A C26A 116.2(3) . . ?
C28A C27A H27E 108.2 . . ?
C28A C27A H27F 108.2 . . ?
C27A C28A H28E 109.7 . . ?
C27A C28A H28F 109.7 . . ?
H28E C28A H28F 108.2 . . ?
C29A C28A C27A 110.0(3) . . ?
C29A C28A H28E 109.7 . . ?
C29A C28A H28F 109.7 . . ?
C28A C29A H29E 108.2 . . ?
C28A C29A H29F 108.2 . . ?
H29E C29A H29F 107.4 . . ?
C30A C29A C28A 116.2(3) . . ?
C30A C29A H29E 108.2 . . ?
C30A C29A H29F 108.2 . . ?
O9A C30A C29A 109.0(3) . . ?
O9A C30A H30E 109.9 . . ?
O9A C30A H30F 109.9 . . ?
C29A C30A H30E 109.9 . . ?
C29A C30A H30F 109.9 . . ?
H30E C30A H30F 108.3 . . ?
O9A C31A C32A 112.9(3) . . ?
O10A C31A O9A 123.6(3) . . ?
O10A C31A C32A 123.5(3) . . ?
C33A C32A C31A 117.7(3) . . ?
C33A C32A C37A 119.9(3) . . ?
C37A C32A C31A 122.4(3) . . ?
C32A C33A H33A 119.6 . . ?
C34A C33A C32A 120.7(4) . . ?
C34A C33A H33A 119.6 . . ?
C33A C34A H34A 120.9 . . ?
C33A C34A C35A 118.3(3) . . ?
C35A C34A H34A 120.9 . . ?
C34A C35A N2A 118.9(3) . . ?
C34A C35A C36A 122.4(4) . . ?
C36A C35A N2A 118.6(4) . . ?
C35A C36A H36A 120.7 . . ?
C37A C36A C35A 118.5(3) . . ?
C37A C36A H36A 120.7 . . ?
C32A C37A H37A 120.0 . . ?
C36A C37A C32A 120.1(3) . . ?
C36A C37A H37A 120.0 . . ?
C7C O4C C8C 115.0(5) . . ?
C14C O5C C10C 114.7(5) . . ?
C31C O9C C30C 113.5(3) . . ?
C31C O9C C30D 134.3(9) . . ?
O1C N1C C1C 115.5(10) . . ?
O2C N1C O1C 126.2(10) . . ?
O2C N1C C1C 118.4(9) . . ?
O11C N2C O12C 124.6(4) . . ?
O11C N2C C35C 118.1(4) . . ?
O12C N2C C35C 117.2(4) . . ?
O7C N3C C18C 117.8(9) . . ?
O8C N3C O7C 124.6(9) . . ?
O8C N3C C18C 117.6(9) . . ?
C2C C1C N1C 119.0(8) . . ?
C6C C1C N1C 117.7(8) . . ?
C6C C1C C2C 123.3(8) . . ?
C1C C2C H2C 121.0 . . ?
C3C C2C C1C 118.0(7) . . ?
C3C C2C H2C 121.0 . . ?
C2C C3C H3C 120.2 . . ?
C2C C3C C4C 119.6(7) . . ?
C4C C3C H3C 120.2 . . ?
C3C C4C C7C 117.7(6) . . ?
C5C C4C C3C 121.0(6) . . ?
C5C C4C C7C 121.2(6) . . ?
C4C C5C H5C 120.2 . . ?
C6C C5C C4C 119.6(7) . . ?
C6C C5C H5C 120.2 . . ?
C1C C6C H6C 120.7 . . ?
C5C C6C C1C 118.5(8) . . ?
C5C C6C H6C 120.7 . . ?
O3C C7C O4C 123.8(6) . . ?
O3C C7C C4C 124.0(6) . . ?
O4C C7C C4C 112.2(6) . . ?
C9C C8C O4C 119.9(6) . . ?
C13C C8C O4C 116.9(7) . . ?
C13C C8C C9C 123.2(6) . . ?
C8C C9C H9C 121.8 . . ?
C10C C9C C8C 116.4(5) . . ?
C10C C9C H9C 121.8 . . ?
C9C C10C O5C 118.1(4) . . ?
C11C C10C O5C 119.2(4) . . ?
C11C C10C C9C 122.7(5) . . ?
C10C C11C H11C 120.0 . . ?
C10C C11C C12C 120.0(5) . . ?
C12C C11C H11C 120.0 . . ?
C11C C12C C13C 118.4(6) . . ?
C11C C12C C21C 122.6(6) . . ?
C13C C12C C21C 118.9(7) . . ?
C8C C13C C12C 119.4(7) . . ?
C8C C13C H13C 120.3 . . ?
C12C C13C H13C 120.3 . . ?
O5C C14C C15C 113.6(5) . . ?
O6C C14C O5C 121.9(6) . . ?
O6C C14C C15C 124.5(6) . . ?
C16C C15C C14C 122.2(7) . . ?
C16C C15C C20C 120.2(6) . . ?
C20C C15C C14C 117.6(7) . . ?
C15C C16C H16C 119.8 . . ?
C15C C16C C17C 120.3(7) . . ?
C17C C16C H16C 119.8 . . ?
C16C C17C H17C 120.6 . . ?
C18C C17C C16C 118.8(8) . . ?
C18C C17C H17C 120.6 . . ?
C17C C18C N3C 120.3(9) . . ?
C17C C18C C19C 122.5(8) . . ?
C19C C18C N3C 117.3(8) . . ?
C18C C19C H19C 121.3 . . ?
C20C C19C C18C 117.5(7) . . ?
C20C C19C H19C 121.3 . . ?
C15C C20C C19C 120.6(7) . . ?
C15C C20C H20C 119.7 . . ?
C19C C20C H20C 119.7 . . ?
C22C C21C C12C 109.7(5) . . ?
C22C C21C C24C 107.7(3) . . ?
C23C C21C C12C 110.5(5) . . ?
C23C C21C C22C 108.3(4) . . ?
C23C C21C C24C 112.4(3) . . ?
C24C C21C C12C 108.2(4) . . ?
C8D C21C C22C 97.3(9) . . ?
C8D C21C C23C 110.0(9) . . ?
C8D C21C C24C 119.6(9) . . ?
C21C C22C H22A 109.5 . . ?
C21C C22C H22B 109.5 . . ?
C21C C22C H22C 109.5 . . ?
H22A C22C H22B 109.5 . . ?
H22A C22C H22C 109.5 . . ?
H22B C22C H22C 109.5 . . ?
C21C C23C H23A 109.5 . . ?
C21C C23C H23B 109.5 . . ?
C21C C23C H23C 109.5 . . ?
H23A C23C H23B 109.5 . . ?
H23A C23C H23C 109.5 . . ?
H23B C23C H23C 109.5 . . ?
C21C C24C H24C 106.2 . . ?
C25C C24C C21C 115.0(4) . . ?
C25C C24C H24C 106.2 . . ?
C25C C24C C26C 109.1(3) . . ?
C26C C24C C21C 113.4(3) . . ?
C26C C24C H24C 106.2 . . ?
F1C C25C F2C 108.6(4) . . ?
F1C C25C C24C 114.3(3) . . ?
F2C C25C C24C 113.1(4) . . ?
F3C C25C F1C 104.3(4) . . ?
F3C C25C F2C 104.3(4) . . ?
F3C C25C C24C 111.5(4) . . ?
C24C C26C H26A 108.4 . . ?
C24C C26C H26B 108.4 . . ?
C24C C26C H26C 109.0 . . ?
C24C C26C H26D 109.0 . . ?
H26A C26C H26B 107.4 . . ?
H26C C26C H26D 107.8 . . ?
C27C C26C C24C 115.7(3) . . ?
C27C C26C H26A 108.4 . . ?
C27C C26C H26B 108.4 . . ?
C27D C26C C24C 112.9(9) . . ?
C27D C26C H26C 109.0 . . ?
C27D C26C H26D 109.0 . . ?
C26C C27C H27A 108.8 . . ?
C26C C27C H27B 108.8 . . ?
H27A C27C H27B 107.7 . . ?
C28C C27C C26C 113.8(4) . . ?
C28C C27C H27A 108.8 . . ?
C28C C27C H27B 108.8 . . ?
C27C C28C H28A 109.9 . . ?
C27C C28C H28B 109.9 . . ?
C27C C28C C29C 108.9(4) . . ?
H28A C28C H28B 108.3 . . ?
C29C C28C H28A 109.9 . . ?
C29C C28C H28B 109.9 . . ?
C28C C29C H29A 109.2 . . ?
C28C C29C H29B 109.2 . . ?
H29A C29C H29B 107.9 . . ?
C30C C29C C28C 112.2(4) . . ?
C30C C29C H29A 109.2 . . ?
C30C C29C H29B 109.2 . . ?
O9C C30C C29C 107.5(3) . . ?
O9C C30C H30A 110.2 . . ?
O9C C30C H30B 110.2 . . ?
C29C C30C H30A 110.2 . . ?
C29C C30C H30B 110.2 . . ?
H30A C30C H30B 108.5 . . ?
O9C C31C C32C 112.7(3) . . ?
O10C C31C O9C 124.1(4) . . ?
O10C C31C C32C 123.2(4) . . ?
C33C C32C C31C 116.7(3) . . ?
C37C C32C C31C 122.8(4) . . ?
C37C C32C C33C 120.5(4) . . ?
C32C C33C H33C 119.7 . . ?
C34C C33C C32C 120.6(4) . . ?
C34C C33C H33C 119.7 . . ?
C33C C34C H34C 121.2 . . ?
C35C C34C C33C 117.7(4) . . ?
C35C C34C H34C 121.2 . . ?
C34C C35C N2C 118.1(4) . . ?
C34C C35C C36C 123.5(4) . . ?
C36C C35C N2C 118.4(4) . . ?
C35C C36C H36C 120.8 . . ?
C35C C36C C37C 118.4(4) . . ?
C37C C36C H36C 120.8 . . ?
C32C C37C H37C 120.3 . . ?
C36C C37C C32C 119.3(4) . . ?
C36C C37C H37C 120.3 . . ?
C8B C13B H13B 122.2 . . ?
C8B C13B C12B 115.6(6) . . ?
C12B C13B H13B 122.2 . . ?
C13B C8B O4B 117.7(6) . . ?
C13B C8B C9B 123.2(6) . . ?
C9B C8B O4B 119.1(6) . . ?
C7B O4B C8B 116.7(7) . . ?
O1B N1B C1B 117.2(12) . . ?
O2B N1B O1B 123.5(13) . . ?
O2B N1B C1B 119.3(13) . . ?
C9B C10B C21A 121.1(9) . . ?
C11B C10B C21A 124.5(10) . . ?
C11B C10B C9B 114.0(8) . . ?
C2B C1B N1B 115.0(14) . . ?
C6B C1B N1B 120.6(15) . . ?
C6B C1B C2B 124.3(17) . . ?
C1B C2B H2B 121.7 . . ?
C3B C2B C1B 116.7(13) . . ?
C3B C2B H2B 121.7 . . ?
O4B C7B C4B 116.3(7) . . ?
O3B C7B O4B 121.7(8) . . ?
O3B C7B C4B 121.5(8) . . ?
C2B C3B H3B 119.9 . . ?
C2B C3B C4B 120.3(11) . . ?
C4B C3B H3B 119.9 . . ?
C8B C9B C10B 121.5(7) . . ?
C8B C9B H9B 119.2 . . ?
C10B C9B H9B 119.2 . . ?
C3B C4B C7B 119.4(9) . . ?
C5B C4B C7B 119.7(11) . . ?
C5B C4B C3B 120.9(10) . . ?
C13B C12B C11B 123.7(8) . . ?
C13B C12B O5B 118.2(8) . . ?
C11B C12B O5B 118.1(9) . . ?
C4B C5B H5B 119.3 . . ?
C4B C5B C6B 121.5(15) . . ?
C6B C5B H5B 119.3 . . ?
C1B C6B C5B 116.2(19) . . ?
C1B C6B H6B 121.9 . . ?
C5B C6B H6B 121.9 . . ?
C10B C11B H11B 119.0 . . ?
C12B C11B C10B 121.9(10) . . ?
C12B C11B H11B 119.0 . . ?
C14B O5B C12B 116.9(9) . . ?
O5B C14B C15B 111.7(10) . . ?
O6B C14B O5B 125.6(11) . . ?
O6B C14B C15B 122.7(10) . . ?
C16B C15B C14B 118.2(9) . . ?
C20B C15B C14B 120.3(10) . . ?
C20B C15B C16B 121.5(11) . . ?
C15B C16B H16B 120.3 . . ?
C15B C16B C17B 119.4(11) . . ?
C17B C16B H16B 120.3 . . ?
C19B C18B C17B 122.2(12) . . ?
C19B C18B N3B 118.5(13) . . ?
C17B C18B N3B 119.3(12) . . ?
C18B C19B H19B 120.1 . . ?
C18B C19B C20B 119.8(12) . . ?
C20B C19B H19B 120.1 . . ?
C15B C20B C19B 118.5(11) . . ?
C15B C20B H20B 120.8 . . ?
C19B C20B H20B 120.8 . . ?
C16B C17B H17B 120.7 . . ?
C18B C17B C16B 118.6(12) . . ?
C18B C17B H17B 120.7 . . ?
O8B N3B C18B 118.6(16) . . ?
O7B N3B C18B 118.0(16) . . ?
O7B N3B O8B 122.9(16) . . ?
C8D C13D H13D 120.3 . . ?
C8D C13D C12D 119.4(15) . . ?
C12D C13D H13D 120.3 . . ?
C8D C9D H9D 119.6 . . ?
C8D C9D C10D 120.8(11) . . ?
C10D C9D H9D 119.6 . . ?
C19D C20D H20D 119.8 . . ?
C15D C20D H20D 119.8 . . ?
C15D C20D C19D 120.3(18) . . ?
C13D C8D C21C 119.1(16) . . ?
C9D C8D C21C 121.6(14) . . ?
C9D C8D C13D 119.3(13) . . ?
O7D N3D O8D 126(2) . . ?
O7D N3D C18D 117(2) . . ?
O8D N3D C18D 116(2) . . ?
C20D C19D H19D 121.0 . . ?
C18D C19D C20D 118.0(19) . . ?
C18D C19D H19D 121.0 . . ?
O6D C14D O5D 121.3(14) . . ?
O6D C14D C15D 126.3(13) . . ?
O5D C14D C15D 112.3(13) . . ?
C14D O5D C10D 118.8(9) . . ?
C20D C15D C14D 117.1(16) . . ?
C16D C15D C20D 120.1(16) . . ?
C16D C15D C14D 122.9(14) . . ?
C9D C10D O5D 117.8(10) . . ?
C11D C10D C9D 121.6(10) . . ?
C11D C10D O5D 120.5(9) . . ?
C15D C16D H16D 119.3 . . ?
C15D C16D C17D 121.5(15) . . ?
C17D C16D H16D 119.3 . . ?
C13D C12D C11D 122.6(12) . . ?
C13D C12D O4D 123.1(16) . . ?
C11D C12D O4D 114.1(14) . . ?
C16D C17D H17D 121.1 . . ?
C18D C17D C16D 117.8(17) . . ?
C18D C17D H17D 121.1 . . ?
C19D C18D N3D 115(2) . . ?
C17D C18D N3D 122(2) . . ?
C17D C18D C19D 122.3(18) . . ?
C10D C11D C12D 116.1(9) . . ?
C10D C11D H11D 122.0 . . ?
C12D C11D H11D 122.0 . . ?
C7D O4D C12D 112.9(14) . . ?
O4D C7D C4D 112.0(14) . . ?
O3D C7D O4D 127.2(16) . . ?
O3D C7D C4D 120.7(17) . . ?
C3D C4D C7D 115.2(13) . . ?
C5D C4D C7D 125.0(14) . . ?
C5D C4D C3D 119.8(16) . . ?
C4D C3D H3D 119.3 . . ?
C2D C3D C4D 121.4(17) . . ?
C2D C3D H3D 119.3 . . ?
C3D C2D H2D 120.6 . . ?
C3D C2D C1D 118.8(18) . . ?
C1D C2D H2D 120.6 . . ?
C2D C1D N1D 117.2(17) . . ?
C6D C1D C2D 121.4(18) . . ?
C6D C1D N1D 121.2(17) . . ?
O1D N1D C1D 121(2) . . ?
O2D N1D C1D 118(2) . . ?
O2D N1D O1D 121(2) . . ?
C1D C6D H6D 120.9 . . ?
C1D C6D C5D 118(2) . . ?
C5D C6D H6D 120.9 . . ?
C4D C5D C6D 120.0(19) . . ?
C4D C5D H5D 120.0 . . ?
C6D C5D H5D 120.0 . . ?
H28C C28D H28D 110.0 . . ?
C27D C28D H28C 112.5 . . ?
C27D C28D H28D 112.5 . . ?
C27D C28D C29D 96.4(13) . . ?
C29D C28D H28C 112.5 . . ?
C29D C28D H28D 112.5 . . ?
C26C C27D C28D 109.6(13) . . ?
C26C C27D H27C 109.8 . . ?
C26C C27D H27D 109.8 . . ?
C28D C27D H27C 109.8 . . ?
C28D C27D H27D 109.8 . . ?
H27C C27D H27D 108.2 . . ?
C28D C29D H29C 109.3 . . ?
C28D C29D H29D 109.3 . . ?
H29C C29D H29D 108.0 . . ?
C30D C29D C28D 111.6(17) . . ?
C30D C29D H29C 109.3 . . ?
C30D C29D H29D 109.3 . . ?
O9C C30D H30C 111.8 . . ?
O9C C30D H30D 111.8 . . ?
C29D C30D O9C 100.0(17) . . ?
C29D C30D H30C 111.8 . . ?
C29D C30D H30D 111.8 . . ?
H30C C30D H30D 109.5 . . ?

loop_
_geom_bond_atom_site_label_1
_geom_bond_atom_site_label_2
_geom_bond_distance
_geom_bond_site_symmetry_2
_geom_bond_publ_flag
F1A C25A 1.338(5) . ?
F2A C25A 1.320(5) . ?
F3A C25A 1.341(5) . ?
O1A N1A 1.218(12) . ?
O2A N1A 1.228(12) . ?
O3A C7A 1.189(10) . ?
O4A C7A 1.339(9) . ?
O4A C8A 1.408(7) . ?
O5A C10A 1.401(10) . ?
O5A C14A 1.337(12) . ?
O6A C14A 1.200(11) . ?
O7A N3A 1.243(14) . ?
O8A N3A 1.210(15) . ?
O9A C30A 1.453(4) . ?
O9A C31A 1.343(4) . ?
O10A C31A 1.207(4) . ?
O11A N2A 1.242(6) . ?
O12A N2A 1.227(5) . ?
N1A C1A 1.469(13) . ?
N2A C35A 1.459(5) . ?
N3A C18A 1.478(12) . ?
C1A C2A 1.384(16) . ?
C1A C6A 1.374(14) . ?
C2A H2A 0.9500 . ?
C2A C3A 1.404(14) . ?
C3A H3A 0.9500 . ?
C3A C4A 1.379(10) . ?
C4A C5A 1.374(11) . ?
C4A C7A 1.517(12) . ?
C5A H5A 0.9500 . ?
C5A C6A 1.385(11) . ?
C6A H6A 0.9500 . ?
C8A C9A 1.379(8) . ?
C8A C13A 1.371(9) . ?
C9A H9A 0.9500 . ?
C9A C10A 1.376(9) . ?
C10A C11A 1.375(11) . ?
C11A H11A 0.9500 . ?
C11A C12A 1.384(12) . ?
C12A C13A 1.373(11) . ?
C12A C21A 1.496(8) . ?
C13A H13A 0.9500 . ?
C14A C15A 1.518(12) . ?
C15A C16A 1.379(10) . ?
C15A C20A 1.380(10) . ?
C16A H16A 0.9500 . ?
C16A C17A 1.382(14) . ?
C17A H17A 0.9500 . ?
C17A C18A 1.376(13) . ?
C18A C19A 1.360(13) . ?
C19A H19A 0.9500 . ?
C19A C20A 1.397(13) . ?
C20A H20A 0.9500 . ?
C21A C22A 1.551(5) . ?
C21A C23A 1.533(5) . ?
C21A C24A 1.570(5) . ?
C21A C10B 1.592(9) . ?
C22A H22D 0.9800 . ?
C22A H22E 0.9800 . ?
C22A H22F 0.9800 . ?
C23A H23D 0.9800 . ?
C23A H23E 0.9800 . ?
C23A H23F 0.9800 . ?
C24A H24A 1.0000 . ?
C24A C25A 1.515(5) . ?
C24A C26A 1.548(5) . ?
C26A H26E 0.9900 . ?
C26A H26F 0.9900 . ?
C26A C27A 1.531(5) . ?
C27A H27E 0.9900 . ?
C27A H27F 0.9900 . ?
C27A C28A 1.524(5) . ?
C28A H28E 0.9900 . ?
C28A H28F 0.9900 . ?
C28A C29A 1.522(5) . ?
C29A H29E 0.9900 . ?
C29A H29F 0.9900 . ?
C29A C30A 1.502(5) . ?
C30A H30E 0.9900 . ?
C30A H30F 0.9900 . ?
C31A C32A 1.480(5) . ?
C32A C33A 1.394(5) . ?
C32A C37A 1.395(5) . ?
C33A H33A 0.9500 . ?
C33A C34A 1.375(6) . ?
C34A H34A 0.9500 . ?
C34A C35A 1.385(6) . ?
C35A C36A 1.391(5) . ?
C36A H36A 0.9500 . ?
C36A C37A 1.379(5) . ?
C37A H37A 0.9500 . ?
F1C C25C 1.336(5) . ?
F2C C25C 1.343(6) . ?
F3C C25C 1.336(6) . ?
O1C N1C 1.226(9) . ?
O2C N1C 1.219(10) . ?
O3C C7C 1.222(8) . ?
O4C C7C 1.326(7) . ?
O4C C8C 1.432(8) . ?
O5C C10C 1.418(7) . ?
O5C C14C 1.349(6) . ?
O6C C14C 1.197(7) . ?
O7C N3C 1.211(9) . ?
O8C N3C 1.210(9) . ?
O9C C30C 1.460(6) . ?
O9C C31C 1.319(5) . ?
O9C C30D 1.48(2) . ?
O10C C31C 1.202(5) . ?
O11C N2C 1.199(6) . ?
O12C N2C 1.236(5) . ?
N1C C1C 1.483(9) . ?
N2C C35C 1.477(6) . ?
N3C C18C 1.483(10) . ?
C1C C2C 1.390(10) . ?
C1C C6C 1.378(10) . ?
C2C H2C 0.9500 . ?
C2C C3C 1.382(9) . ?
C3C H3C 0.9500 . ?
C3C C4C 1.396(8) . ?
C4C C5C 1.396(9) . ?
C4C C7C 1.494(8) . ?
C5C H5C 0.9500 . ?
C5C C6C 1.377(9) . ?
C6C H6C 0.9500 . ?
C8C C9C 1.382(8) . ?
C8C C13C 1.373(9) . ?
C9C H9C 0.9500 . ?
C9C C10C 1.379(7) . ?
C10C C11C 1.378(7) . ?
C11C H11C 0.9500 . ?
C11C C12C 1.393(9) . ?
C12C C13C 1.401(9) . ?
C12C C21C 1.597(8) . ?
C13C H13C 0.9500 . ?
C14C C15C 1.482(8) . ?
C15C C16C 1.376(9) . ?
C15C C20C 1.393(8) . ?
C16C H16C 0.9500 . ?
C16C C17C 1.389(10) . ?
C17C H17C 0.9500 . ?
C17C C18C 1.377(10) . ?
C18C C19C 1.396(9) . ?
C19C H19C 0.9500 . ?
C19C C20C 1.393(9) . ?
C20C H20C 0.9500 . ?
C21C C22C 1.540(7) . ?
C21C C23C 1.534(6) . ?
C21C C24C 1.560(5) . ?
C21C C8D 1.426(17) . ?
C22C H22A 0.9800 . ?
C22C H22B 0.9800 . ?
C22C H22C 0.9800 . ?
C23C H23A 0.9800 . ?
C23C H23B 0.9800 . ?
C23C H23C 0.9800 . ?
C24C H24C 1.0000 . ?
C24C C25C 1.495(6) . ?
C24C C26C 1.559(5) . ?
C26C H26A 0.9900 . ?
C26C H26B 0.9900 . ?
C26C H26C 0.9900 . ?
C26C H26D 0.9900 . ?
C26C C27C 1.557(6) . ?
C26C C27D 1.502(16) . ?
C27C H27A 0.9900 . ?
C27C H27B 0.9900 . ?
C27C C28C 1.517(6) . ?
C28C H28A 0.9900 . ?
C28C H28B 0.9900 . ?
C28C C29C 1.563(6) . ?
C29C H29A 0.9900 . ?
C29C H29B 0.9900 . ?
C29C C30C 1.489(7) . ?
C30C H30A 0.9900 . ?
C30C H30B 0.9900 . ?
C31C C32C 1.494(6) . ?
C32C C33C 1.396(6) . ?
C32C C37C 1.388(5) . ?
C33C H33C 0.9500 . ?
C33C C34C 1.374(7) . ?
C34C H34C 0.9500 . ?
C34C C35C 1.372(6) . ?
C35C C36C 1.383(5) . ?
C36C H36C 0.9500 . ?
C36C C37C 1.383(6) . ?
C37C H37C 0.9500 . ?
O1B N1B 1.230(13) . ?
C13B H13B 0.9500 . ?
C13B C8B 1.369(9) . ?
C13B C12B 1.369(11) . ?
C8B O4B 1.401(9) . ?
C8B C9B 1.386(10) . ?
O2B N1B 1.225(13) . ?
O4B C7B 1.356(10) . ?
N1B C1B 1.484(16) . ?
C10B C9B 1.434(13) . ?
C10B C11B 1.401(14) . ?
C1B C2B 1.404(15) . ?
C1B C6B 1.382(16) . ?
O3B C7B 1.181(9) . ?
C2B H2B 0.9500 . ?
C2B C3B 1.383(11) . ?
C7B C4B 1.486(11) . ?
C3B H3B 0.9500 . ?
C3B C4B 1.384(11) . ?
C9B H9B 0.9500 . ?
C4B C5B 1.371(11) . ?
C12B C11B 1.385(13) . ?
C12B O5B 1.425(11) . ?
C5B H5B 0.9500 . ?
C5B C6B 1.385(17) . ?
C6B H6B 0.9500 . ?
C11B H11B 0.9500 . ?
O5B C14B 1.328(11) . ?
C14B O6B 1.195(14) . ?
C14B C15B 1.517(13) . ?
C15B C16B 1.387(11) . ?
C15B C20B 1.378(11) . ?
C16B H16B 0.9500 . ?
C16B C17B 1.388(14) . ?
C18B C19B 1.367(14) . ?
C18B C17B 1.372(14) . ?
C18B N3B 1.470(14) . ?
C19B H19B 0.9500 . ?
C19B C20B 1.391(15) . ?
C20B H20B 0.9500 . ?
C17B H17B 0.9500 . ?
N3B O8B 1.236(15) . ?
N3B O7B 1.222(16) . ?
O6D C14D 1.205(17) . ?
C13D H13D 0.9500 . ?
C13D C8D 1.374(18) . ?
C13D C12D 1.378(17) . ?
C9D H9D 0.9500 . ?
C9D C8D 1.356(19) . ?
C9D C10D 1.387(13) . ?
O7D N3D 1.210(18) . ?
C20D H20D 0.9500 . ?
C20D C19D 1.39(2) . ?
C20D C15D 1.376(14) . ?
O8D N3D 1.230(18) . ?
N3D C18D 1.47(2) . ?
C19D H19D 0.9500 . ?
C19D C18D 1.39(2) . ?
C14D O5D 1.342(14) . ?
C14D C15D 1.47(2) . ?
O5D C10D 1.405(14) . ?
C15D C16D 1.366(15) . ?
C10D C11D 1.375(14) . ?
C16D H16D 0.9500 . ?
C16D C17D 1.387(17) . ?
C12D C11D 1.392(17) . ?
C12D O4D 1.399(18) . ?
C17D H17D 0.9500 . ?
C17D C18D 1.375(19) . ?
C11D H11D 0.9500 . ?
O4D C7D 1.308(18) . ?
C7D O3D 1.196(19) . ?
C7D C4D 1.501(18) . ?
C4D C3D 1.388(14) . ?
C4D C5D 1.366(17) . ?
C3D H3D 0.9500 . ?
C3D C2D 1.352(16) . ?
C2D H2D 0.9500 . ?
C2D C1D 1.392(19) . ?
C1D N1D 1.484(19) . ?
C1D C6D 1.375(19) . ?
N1D O1D 1.25(2) . ?
N1D O2D 1.241(19) . ?
C6D H6D 0.9500 . ?
C6D C5D 1.414(19) . ?
C5D H5D 0.9500 . ?
C28D H28C 0.9900 . ?
C28D H28D 0.9900 . ?
C28D C27D 1.601(19) . ?
C28D C29D 1.62(2) . ?
C27D H27C 0.9900 . ?
C27D H27D 0.9900 . ?
C29D H29C 0.9900 . ?
C29D H29D 0.9900 . ?
C29D C30D 1.467(19) . ?
C30D H30C 0.9900 . ?
C30D H30D 0.9900 . ?

loop_
_geom_torsion_atom_site_label_1
_geom_torsion_atom_site_label_2
_geom_torsion_atom_site_label_3
_geom_torsion_atom_site_label_4
_geom_torsion
_geom_torsion_site_symmetry_1
_geom_torsion_site_symmetry_2
_geom_torsion_site_symmetry_3
_geom_torsion_site_symmetry_4
_geom_torsion_publ_flag
O1A N1A C1A C2A 178.0(15) . . . . ?
O1A N1A C1A C6A -4.3(18) . . . . ?
O2A N1A C1A C2A -1.3(17) . . . . ?
O2A N1A C1A C6A 176.4(17) . . . . ?
O4A C8A C9A C10A 173.8(7) . . . . ?
O4A C8A C13A C12A -174.0(7) . . . . ?
O5A C10A C11A C12A 176.5(8) . . . . ?
O5A C14A C15A C16A 172.5(11) . . . . ?
O5A C14A C15A C20A -7.5(14) . . . . ?
O6A C14A C15A C16A -6.9(14) . . . . ?
O6A C14A C15A C20A 173.1(14) . . . . ?
O7A N3A C18A C17A -15(4) . . . . ?
O7A N3A C18A C19A 166(3) . . . . ?
O8A N3A C18A C17A 170(3) . . . . ?
O8A N3A C18A C19A -9(5) . . . . ?
O9A C31A C32A C33A -176.0(3) . . . . ?
O9A C31A C32A C37A 5.3(4) . . . . ?
O10A C31A C32A C33A 4.8(5) . . . . ?
O10A C31A C32A C37A -174.0(3) . . . . ?
O11A N2A C35A C34A -173.7(3) . . . . ?
O11A N2A C35A C36A 3.8(5) . . . . ?
O12A N2A C35A C34A 5.6(5) . . . . ?
O12A N2A C35A C36A -176.9(3) . . . . ?
N1A C1A C2A C3A 178.1(12) . . . . ?
N1A C1A C6A C5A -177.7(11) . . . . ?
N2A C35A C36A C37A -177.6(3) . . . . ?
N3A C18A C19A C20A 180(3) . . . . ?
C1A C2A C3A C4A 0.0(16) . . . . ?
C2A C1A C6A C5A 0(2) . . . . ?
C2A C3A C4A C5A -0.6(16) . . . . ?
C2A C3A C4A C7A -179.4(10) . . . . ?
C3A C4A C5A C6A 0.9(16) . . . . ?
C3A C4A C7A O3A -1.7(15) . . . . ?
C3A C4A C7A O4A 177.6(10) . . . . ?
C4A C5A C6A C1A -0.5(18) . . . . ?
C5A C4A C7A O3A 179.6(9) . . . . ?
C5A C4A C7A O4A -1.2(11) . . . . ?
C6A C1A C2A C3A 0.4(18) . . . . ?
C7A O4A C8A C9A 87.3(8) . . . . ?
C7A O4A C8A C13A -98.2(8) . . . . ?
C7A C4A C5A C6A 179.6(10) . . . . ?
C8A O4A C7A O3A 7.7(12) . . . . ?
C8A O4A C7A C4A -171.6(6) . . . . ?
C8A C9A C10A O5A -175.6(7) . . . . ?
C8A C9A C10A C11A -0.2(11) . . . . ?
C9A C8A C13A C12A 0.2(12) . . . . ?
C9A C10A C11A C12A 1.1(13) . . . . ?
C10A O5A C14A O6A 5.3(15) . . . . ?
C10A O5A C14A C15A -174.1(7) . . . . ?
C10A C11A C12A C13A -1.3(14) . . . . ?
C10A C11A C12A C21A 174.7(7) . . . . ?
C11A C12A C13A C8A 0.7(13) . . . . ?
C11A C12A C21A C22A 126.3(8) . . . . ?
C11A C12A C21A C23A 12.1(10) . . . . ?
C11A C12A C21A C24A -117.6(8) . . . . ?
C12A C21A C24A C25A 56.2(6) . . . . ?
C12A C21A C24A C26A -178.6(5) . . . . ?
C13A C8A C9A C10A -0.4(11) . . . . ?
C13A C12A C21A C22A -57.6(8) . . . . ?
C13A C12A C21A C23A -171.8(7) . . . . ?
C13A C12A C21A C24A 58.5(9) . . . . ?
C14A O5A C10A C9A -93.6(10) . . . . ?
C14A O5A C10A C11A 90.8(10) . . . . ?
C14A C15A C16A C17A -177.0(15) . . . . ?
C14A C15A C20A C19A 179.7(16) . . . . ?
C15A C16A C17A C18A -4(3) . . . . ?
C16A C15A C20A C19A 0(3) . . . . ?
C16A C17A C18A N3A -177(2) . . . . ?
C16A C17A C18A C19A 2(4) . . . . ?
C17A C18A C19A C20A 1(4) . . . . ?
C18A C19A C20A C15A -1(3) . . . . ?
C20A C15A C16A C17A 3(2) . . . . ?
C21A C12A C13A C8A -175.4(7) . . . . ?
C21A C24A C25A F1A -64.5(4) . . . . ?
C21A C24A C25A F2A 55.9(4) . . . . ?
C21A C24A C25A F3A 177.0(3) . . . . ?
C21A C24A C26A C27A 144.8(3) . . . . ?
C21A C10B C9B C8B 175.9(7) . . . . ?
C21A C10B C11B C12B -174.5(9) . . . . ?
C22A C21A C24A C25A 169.1(3) . . . . ?
C22A C21A C24A C26A -65.6(3) . . . . ?
C22A C21A C10B C9B -54.3(10) . . . . ?
C22A C21A C10B C11B 118.0(8) . . . . ?
C23A C21A C24A C25A -72.8(4) . . . . ?
C23A C21A C24A C26A 52.5(4) . . . . ?
C23A C21A C10B C9B -177.4(7) . . . . ?
C23A C21A C10B C11B -5.1(10) . . . . ?
C24A C21A C10B C9B 62.0(9) . . . . ?
C24A C21A C10B C11B -125.7(8) . . . . ?
C24A C26A C27A C28A -78.6(4) . . . . ?
C25A C24A C26A C27A -87.4(4) . . . . ?
C26A C24A C25A F1A 167.9(3) . . . . ?
C26A C24A C25A F2A -71.7(4) . . . . ?
C26A C24A C25A F3A 49.3(4) . . . . ?
C26A C27A C28A C29A -175.5(3) . . . . ?
C27A C28A C29A C30A 165.9(3) . . . . ?
C28A C29A C30A O9A 70.5(3) . . . . ?
C30A O9A C31A O10A 3.4(4) . . . . ?
C30A O9A C31A C32A -175.9(2) . . . . ?
C31A O9A C30A C29A 178.0(3) . . . . ?
C31A C32A C33A C34A -178.4(3) . . . . ?
C31A C32A C37A C36A 177.3(3) . . . . ?
C32A C33A C34A C35A 0.7(5) . . . . ?
C33A C32A C37A C36A -1.4(5) . . . . ?
C33A C34A C35A N2A 176.6(3) . . . . ?
C33A C34A C35A C36A -0.8(5) . . . . ?
C34A C35A C36A C37A -0.2(5) . . . . ?
C35A C36A C37A C32A 1.3(5) . . . . ?
C37A C32A C33A C34A 0.3(5) . . . . ?
O1C N1C C1C C2C -14.9(17) . . . . ?
O1C N1C C1C C6C 163.3(14) . . . . ?
O2C N1C C1C C2C 163.6(14) . . . . ?
O2C N1C C1C C6C -18.2(19) . . . . ?
O4C C8C C9C C10C 178.5(5) . . . . ?
O4C C8C C13C C12C -178.8(7) . . . . ?
O5C C10C C11C C12C 179.5(7) . . . . ?
O5C C14C C15C C16C 2.4(7) . . . . ?
O5C C14C C15C C20C -176.9(5) . . . . ?
O6C C14C C15C C16C -177.0(6) . . . . ?
O6C C14C C15C C20C 3.7(8) . . . . ?
O7C N3C C18C C17C -174.6(11) . . . . ?
O7C N3C C18C C19C 5.4(11) . . . . ?
O8C N3C C18C C17C 7.1(12) . . . . ?
O8C N3C C18C C19C -172.8(11) . . . . ?
O9C C31C C32C C33C 176.2(3) . . . . ?
O9C C31C C32C C37C -5.0(5) . . . . ?
O10C C31C C32C C33C -4.0(5) . . . . ?
O10C C31C C32C C37C 174.8(4) . . . . ?
O11C N2C C35C C34C -179.8(4) . . . . ?
O11C N2C C35C C36C 1.4(5) . . . . ?
O12C N2C C35C C34C 1.7(5) . . . . ?
O12C N2C C35C C36C -177.0(3) . . . . ?
N1C C1C C2C C3C 179.4(11) . . . . ?
N1C C1C C6C C5C -178.0(13) . . . . ?
N2C C35C C36C C37C 178.1(3) . . . . ?
N3C C18C C19C C20C -179.9(6) . . . . ?
C1C C2C C3C C4C -2.4(13) . . . . ?
C2C C1C C6C C5C 0.1(18) . . . . ?
C2C C3C C4C C5C 2.2(13) . . . . ?
C2C C3C C4C C7C -176.0(8) . . . . ?
C3C C4C C5C C6C -0.8(16) . . . . ?
C3C C4C C7C O3C -5.2(11) . . . . ?
C3C C4C C7C O4C 175.9(8) . . . . ?
C4C C5C C6C C1C -0.4(19) . . . . ?
C5C C4C C7C O3C 176.5(9) . . . . ?
C5C C4C C7C O4C -2.3(10) . . . . ?
C6C C1C C2C C3C 1.3(14) . . . . ?
C7C O4C C8C C9C 81.7(7) . . . . ?
C7C O4C C8C C13C -100.6(8) . . . . ?
C7C C4C C5C C6C 177.4(10) . . . . ?
C8C O4C C7C O3C 8.5(11) . . . . ?
C8C O4C C7C C4C -172.6(6) . . . . ?
C8C C9C C10C O5C 180.0(3) . . . . ?
C8C C9C C10C C11C -0.1(7) . . . . ?
C9C C8C C13C C12C -1.2(10) . . . . ?
C9C C10C C11C C12C -0.4(10) . . . . ?
C10C O5C C14C O6C -4.2(7) . . . . ?
C10C O5C C14C C15C 176.4(4) . . . . ?
C10C C11C C12C C13C 0.2(11) . . . . ?
C10C C11C C12C C21C -175.5(6) . . . . ?
C11C C12C C13C C8C 0.6(12) . . . . ?
C11C C12C C21C C22C 125.1(8) . . . . ?
C11C C12C C21C C23C 5.7(10) . . . . ?
C11C C12C C21C C24C -117.7(8) . . . . ?
C12C C21C C24C C25C 50.8(5) . . . . ?
C12C C21C C24C C26C 177.3(5) . . . . ?
C13C C8C C9C C10C 0.9(6) . . . . ?
C13C C12C C21C C22C -50.6(9) . . . . ?
C13C C12C C21C C23C -169.9(7) . . . . ?
C13C C12C C21C C24C 66.6(8) . . . . ?
C14C O5C C10C C9C 102.3(5) . . . . ?
C14C O5C C10C C11C -77.6(6) . . . . ?
C14C C15C C16C C17C -179.7(6) . . . . ?
C14C C15C C20C C19C 177.9(6) . . . . ?
C15C C16C C17C C18C 2.0(11) . . . . ?
C16C C15C C20C C19C -1.4(10) . . . . ?
C16C C17C C18C N3C 178.1(7) . . . . ?
C16C C17C C18C C19C -1.9(12) . . . . ?
C17C C18C C19C C20C 0.1(12) . . . . ?
C18C C19C C20C C15C 1.5(11) . . . . ?
C20C C15C C16C C17C -0.4(10) . . . . ?
C21C C12C C13C C8C 176.4(7) . . . . ?
C21C C24C C25C F1C -59.7(5) . . . . ?
C21C C24C C25C F2C 65.2(5) . . . . ?
C21C C24C C25C F3C -177.6(3) . . . . ?
C21C C24C C26C C27C 95.6(4) . . . . ?
C21C C24C C26C C27D 150.4(9) . . . . ?
C22C C21C C24C C25C 169.3(3) . . . . ?
C22C C21C C24C C26C -64.2(4) . . . . ?
C22C C21C C8D C13D -63.3(15) . . . . ?
C22C C21C C8D C9D 117.4(13) . . . . ?
C23C C21C C24C C25C -71.5(4) . . . . ?
C23C C21C C24C C26C 55.0(5) . . . . ?
C23C C21C C8D C13D -175.8(12) . . . . ?
C23C C21C C8D C9D 4.8(16) . . . . ?
C24C C21C C8D C13D 51.9(18) . . . . ?
C24C C21C C8D C9D -127.4(11) . . . . ?
C24C C26C C27C C28C 81.2(4) . . . . ?
C24C C26C C27D C28D -78.1(16) . . . . ?
C25C C24C C26C C27C -134.9(4) . . . . ?
C25C C24C C26C C27D -80.1(9) . . . . ?
C26C C24C C25C F1C 171.6(4) . . . . ?
C26C C24C C25C F2C -63.5(5) . . . . ?
C26C C24C C25C F3C 53.7(4) . . . . ?
C26C C27C C28C C29C 170.1(3) . . . . ?
C27C C28C C29C C30C -168.3(4) . . . . ?
C28C C29C C30C O9C -72.5(5) . . . . ?
C30C O9C C31C O10C -2.8(5) . . . . ?
C30C O9C C31C C32C 177.0(3) . . . . ?
C31C O9C C30C C29C -178.8(3) . . . . ?
C31C O9C C30D C29D 121.3(12) . . . . ?
C31C C32C C33C C34C 178.2(3) . . . . ?
C31C C32C C37C C36C -177.7(3) . . . . ?
C32C C33C C34C C35C -0.4(5) . . . . ?
C33C C32C C37C C36C 1.0(5) . . . . ?
C33C C34C C35C N2C -177.6(3) . . . . ?
C33C C34C C35C C36C 1.0(5) . . . . ?
C34C C35C C36C C37C -0.6(5) . . . . ?
C35C C36C C37C C32C -0.4(5) . . . . ?
C37C C32C C33C C34C -0.6(5) . . . . ?
O1B N1B C1B C2B -175.1(19) . . . . ?
O1B N1B C1B C6B 3(2) . . . . ?
C13B C8B O4B C7B -85.1(10) . . . . ?
C13B C8B C9B C10B -2.9(13) . . . . ?
C13B C12B C11B C10B 0.7(13) . . . . ?
C13B C12B O5B C14B -98.9(12) . . . . ?
C8B C13B C12B C11B -0.4(13) . . . . ?
C8B C13B C12B O5B -177.2(8) . . . . ?
C8B O4B C7B O3B 2.2(13) . . . . ?
C8B O4B C7B C4B 173.8(7) . . . . ?
O2B N1B C1B C2B 7.3(18) . . . . ?
O2B N1B C1B C6B -174.3(19) . . . . ?
O4B C8B C9B C10B 177.7(8) . . . . ?
O4B C7B C4B C3B 173.3(9) . . . . ?
O4B C7B C4B C5B -6.9(14) . . . . ?
N1B C1B C2B C3B 178.8(13) . . . . ?
N1B C1B C6B C5B 179.0(13) . . . . ?
C10B C21A C24A C25A 47.7(6) . . . . ?
C10B C21A C24A C26A 173.0(5) . . . . ?
C1B C2B C3B C4B 3(2) . . . . ?
O3B C7B C4B C3B -15.0(14) . . . . ?
O3B C7B C4B C5B 164.7(12) . . . . ?
C2B C1B C6B C5B -3(2) . . . . ?
C2B C3B C4B C7B 176.1(12) . . . . ?
C2B C3B C4B C5B -3.6(19) . . . . ?
C7B C4B C5B C6B -178.5(13) . . . . ?
C3B C4B C5B C6B 1.2(19) . . . . ?
C9B C8B O4B C7B 94.3(9) . . . . ?
C9B C10B C11B C12B -1.8(11) . . . . ?
C4B C5B C6B C1B 2(2) . . . . ?
C12B C13B C8B O4B -179.1(8) . . . . ?
C12B C13B C8B C9B 1.6(13) . . . . ?
C12B O5B C14B O6B 6(2) . . . . ?
C12B O5B C14B C15B -172.3(8) . . . . ?
C6B C1B C2B C3B 0(2) . . . . ?
C11B C10B C9B C8B 2.9(12) . . . . ?
C11B C12B O5B C14B 84.2(13) . . . . ?
O5B C12B C11B C10B 177.4(9) . . . . ?
O5B C14B C15B C16B -175.4(13) . . . . ?
O5B C14B C15B C20B 5.9(16) . . . . ?
C14B C15B C16B C17B -179.0(14) . . . . ?
C14B C15B C20B C19B 179.7(18) . . . . ?
O6B C14B C15B C16B 5.9(16) . . . . ?
O6B C14B C15B C20B -172.8(17) . . . . ?
C15B C16B C17B C18B 0(3) . . . . ?
C16B C15B C20B C19B 1(3) . . . . ?
C18B C19B C20B C15B -1(4) . . . . ?
C19B C18B C17B C16B 0(5) . . . . ?
C19B C18B N3B O8B -6(6) . . . . ?
C19B C18B N3B O7B -178(3) . . . . ?
C20B C15B C16B C17B 0(2) . . . . ?
C17B C18B C19B C20B 0(5) . . . . ?
C17B C18B N3B O8B 175(4) . . . . ?
C17B C18B N3B O7B 3(5) . . . . ?
N3B C18B C19B C20B -179(3) . . . . ?
N3B C18B C17B C16B 179(3) . . . . ?
O6D C14D O5D C10D 3.4(18) . . . . ?
O6D C14D C15D C20D -2(2) . . . . ?
O6D C14D C15D C16D 176.7(15) . . . . ?
C13D C12D C11D C10D -2.9(19) . . . . ?
C13D C12D O4D C7D -81(2) . . . . ?
C9D C10D C11D C12D 4.4(13) . . . . ?
O7D N3D C18D C19D 3(3) . . . . ?
O7D N3D C18D C17D -178(3) . . . . ?
C20D C19D C18D N3D -179.9(16) . . . . ?
C20D C19D C18D C17D 1(3) . . . . ?
C20D C15D C16D C17D -1(2) . . . . ?
O8D N3D C18D C19D -170(2) . . . . ?
O8D N3D C18D C17D 8(2) . . . . ?
C8D C21C C24C C25C 59.7(11) . . . . ?
C8D C21C C24C C26C -173.8(10) . . . . ?
C8D C13D C12D C11D 0(2) . . . . ?
C8D C13D C12D O4D -175.6(14) . . . . ?
C8D C9D C10D O5D -179.8(8) . . . . ?
C8D C9D C10D C11D -2.8(10) . . . . ?
C19D C20D C15D C14D -179.6(16) . . . . ?
C19D C20D C15D C16D 1(3) . . . . ?
C14D O5D C10D C9D 102.6(10) . . . . ?
C14D O5D C10D C11D -74.4(11) . . . . ?
C14D C15D C16D C17D -179.6(12) . . . . ?
O5D C14D C15D C20D 174.5(14) . . . . ?
O5D C14D C15D C16D -6.5(17) . . . . ?
O5D C10D C11D C12D -178.7(8) . . . . ?
C15D C20D C19D C18D -2(3) . . . . ?
C15D C14D O5D C10D -173.5(10) . . . . ?
C15D C16D C17D C18D 0(2) . . . . ?
C10D C9D C8D C21C 178.7(13) . . . . ?
C10D C9D C8D C13D -0.6(17) . . . . ?
C16D C17D C18D N3D -179.3(12) . . . . ?
C16D C17D C18D C19D -1(3) . . . . ?
C12D C13D C8D C21C -177.3(16) . . . . ?
C12D C13D C8D C9D 2(2) . . . . ?
C12D O4D C7D O3D 1(3) . . . . ?
C12D O4D C7D C4D -175.6(13) . . . . ?
C11D C12D O4D C7D 103.6(18) . . . . ?
O4D C12D C11D C10D 172.9(10) . . . . ?
O4D C7D C4D C3D 164.6(18) . . . . ?
O4D C7D C4D C5D -17(2) . . . . ?
C7D C4D C3D C2D 178(2) . . . . ?
C7D C4D C5D C6D -179(3) . . . . ?
O3D C7D C4D C3D -12(2) . . . . ?
O3D C7D C4D C5D 166(2) . . . . ?
C4D C3D C2D C1D 5(4) . . . . ?
C3D C4D C5D C6D -1(4) . . . . ?
C3D C2D C1D N1D 169(3) . . . . ?
C3D C2D C1D C6D -7(4) . . . . ?
C2D C1D N1D O1D 0(5) . . . . ?
C2D C1D N1D O2D -176(4) . . . . ?
C2D C1D C6D C5D 5(5) . . . . ?
C1D C6D C5D C4D -1(6) . . . . ?
N1D C1D C6D C5D -171(4) . . . . ?
C6D C1D N1D O1D 175(4) . . . . ?
C6D C1D N1D O2D -1(5) . . . . ?
C5D C4D C3D C2D -1(3) . . . . ?
C28D C29D C30D O9C 97(2) . . . . ?
C27D C28D C29D C30D -170(2) . . . . ?
C29D C28D C27D C26C -161.1(16) . . . . ?
C30D O9C C31C O10C -36.2(14) . . . . ?
C30D O9C C31C C32C 143.7(13) . . . . ?

loop_
_twin_individual_id
_twin_individual_mass_fraction_refined
_oxdiff_twin_reflns_isolated
_oxdiff_twin_reflns_overlapped
_twin_individual_twin_lattice_type
_twin_individual_twin_matrix_11
_twin_individual_twin_matrix_12
_twin_individual_twin_matrix_13
_twin_individual_twin_matrix_21
_twin_individual_twin_matrix_22
_twin_individual_twin_matrix_23
_twin_individual_twin_matrix_31
_twin_individual_twin_matrix_32
_twin_individual_twin_matrix_33
1 0.978(4) 58768 2431 ref 1.0000 0.0000 0.0000 0.0000 1.0000 0.0000 0.0000 0.0000 1.0000
2 0.013(3) 0 1543 nmt 0.9984 0.0467 -0.0057 -0.1598 1.0278 0.0905 0.1236 -0.1788 0.9534
3 0.0094(18) 0 927 nmt 1.0114 0.0467 0.0320 -0.1927 0.8422 -0.2349 -0.1513 0.3960 1.0483

loop_
_exptl_oxdiff_crystal_face_indexfrac_h
_exptl_oxdiff_crystal_face_indexfrac_k
_exptl_oxdiff_crystal_face_indexfrac_l
_exptl_oxdiff_crystal_face_x
_exptl_oxdiff_crystal_face_y
_exptl_oxdiff_crystal_face_z
0.0003 -0.9997 -0.0039 -0.0150 -0.1145 -0.0177
-0.0003 0.9997 0.0039 0.0150 0.1145 0.0177
1.3456 -5.2832 10.7060 -0.8333 -0.0686 -0.5480
4.2311 1.1433 -6.3601 -0.4854 -0.0381 0.8731
3.8251 2.5929 -8.1029 -0.3055 0.0349 0.9512
-3.6502 1.2173 -5.6146 0.9699 -0.2291 -0.0821
-0.0031 -3.6822 12.2814 -0.6279 0.1474 -0.7653
-2.3376 -4.3572 11.2223 -0.1476 -0.0481 -0.9879
-0.3652 -8.1137 9.1483 -0.4801 -0.5153 -0.7087
1.1174 -8.6921 6.2906 -0.6356 -0.6698 -0.3846
2.3706 -5.8740 -5.1286 -0.2972 -0.8390 0.4610
-0.9549 -8.7234 6.4885 -0.2538 -0.7257 -0.6368
2.9986 6.3270 -6.9080 -0.1488 0.4928 0.8546
-2.9730 -6.4216 6.7283 0.1510 -0.5112 -0.8431
3.9766 3.9778 -5.2004 -0.4487 0.3322 0.8286
-2.1433 5.0173 -9.4486 0.9214 0.0728 0.3792
